data_4127323
loop_
_publ_author_name
'Dumartin, Melissa'
'Lipke, Mark C.'
'Stoddart, J. Fraser'

_publ_section_title
;
 A Redox-Switchable Molecular Zipper.
;
_journal_name_full 'Journal of the American Chemical Society'
_journal_paper_doi 10.1021/jacs.9b09756
_journal_year 2019
_chemical_formula_moiety 'C48 H40 N4, C56 H55 N7, 4(F6 P), 4(C2 H3 N)'
_chemical_formula_sum 'C112 H107 F24 N15 P4'
_chemical_formula_weight 2243.00
_space_group_crystal_system triclinic
_space_group_IT_number 2
_space_group_name_Hall '-P 1'
_space_group_name_H-M_alt 'P -1'
_symmetry_space_group_name_Hall '-P 1'
_symmetry_space_group_name_H-M 'P -1'
_atom_sites_solution_hydrogens geom
_atom_sites_solution_primary dual
_audit_creation_date 2018-08-08
_audit_creation_method
;
Olex2 1.2-alpha
(compiled 2018.07.26 svn.r3523 for OlexSys, GUI svn.r5532)
;
_cell_angle_alpha 96.289(4)
_cell_angle_beta 94.009(4)
_cell_angle_gamma 98.065(4)
_cell_formula_units_Z 2
_cell_length_a 14.2048(10)
_cell_length_b 16.4078(10)
_cell_length_c 25.0897(16)
_cell_measurement_reflns_used 9700
_cell_measurement_temperature 100(2)
_cell_measurement_theta_max 66.708
_cell_measurement_theta_min 3.082
_cell_volume 5733.3(7)
_computing_cell_refinement 'SAINT V8.38A (?, 2016)'
_computing_data_collection 'APEX2 V2014.11-0 (Bruker, 2014)'
_computing_data_reduction 'SAINT V8.38A (?, 2016)'
_computing_molecular_graphics 'Olex2 (Dolomanov et al., 2009)'
_computing_publication_material 'Olex2 (Dolomanov et al., 2009)'
_computing_structure_refinement 'ShelXL (Sheldrick, 2015)'
_computing_structure_solution 'ShelXT (Sheldrick, 2015)'
_diffrn_ambient_temperature 100.0
_diffrn_detector_area_resol_mean 8
_diffrn_measured_fraction_theta_full 0.997
_diffrn_measured_fraction_theta_max 0.997
_diffrn_measurement_device_type 'Bruker Kappa APEX CCD area detector'
_diffrn_measurement_method '\w and \f scans'
_diffrn_radiation_monochromator 'MX optics'
_diffrn_radiation_type CuK\a
_diffrn_radiation_wavelength 1.54178
_diffrn_reflns_av_R_equivalents 0.0500
_diffrn_reflns_av_unetI/netI 0.0431
_diffrn_reflns_Laue_measured_fraction_full 0.997
_diffrn_reflns_Laue_measured_fraction_max 0.997
_diffrn_reflns_limit_h_max 16
_diffrn_reflns_limit_h_min -15
_diffrn_reflns_limit_k_max 19
_diffrn_reflns_limit_k_min -19
_diffrn_reflns_limit_l_max 29
_diffrn_reflns_limit_l_min -29
_diffrn_reflns_number 77467
_diffrn_reflns_point_group_measured_fraction_full 0.997
_diffrn_reflns_point_group_measured_fraction_max 0.997
_diffrn_reflns_theta_full 66.749
_diffrn_reflns_theta_max 66.749
_diffrn_reflns_theta_min 1.778
_diffrn_source microsource
_exptl_absorpt_coefficient_mu 1.403
_exptl_absorpt_correction_T_max 0.7528
_exptl_absorpt_correction_T_min 0.5863
_exptl_absorpt_correction_type multi-scan
_exptl_absorpt_process_details
'SADABS-2016/2 (Bruker,2016/2) was used for absorption correction. wR2(int) was 0.1422 before and 0.0596 after correction. The Ratio of minimum to maximum transmission is 0.7788. The \l/2 correction factor is Not present.'
_exptl_crystal_colour black
_exptl_crystal_colour_primary black
_exptl_crystal_density_diffrn 1.299
_exptl_crystal_description needle
_exptl_crystal_F_000 2320
_exptl_crystal_recrystallization_method 'The material was recrystallised from --- by as supplied'
_exptl_crystal_size_max 0.581
_exptl_crystal_size_mid 0.092
_exptl_crystal_size_min 0.066
_refine_diff_density_max 1.130
_refine_diff_density_min -0.720
_refine_diff_density_rms 0.064
_refine_ls_extinction_method none
_refine_ls_goodness_of_fit_ref 1.035
_refine_ls_hydrogen_treatment constr
_refine_ls_matrix_type full
_refine_ls_number_parameters 1731
_refine_ls_number_reflns 20251
_refine_ls_number_restraints 879
_refine_ls_restrained_S_all 1.553
_refine_ls_R_factor_all 0.0839
_refine_ls_R_factor_gt 0.0718
_refine_ls_shift/su_max 0.001
_refine_ls_shift/su_mean 0.000
_refine_ls_structure_factor_coef Fsqd
_refine_ls_weighting_details 'w=1/[\s^2^(Fo^2^)+(0.0845P)^2^+9.0841P] where P=(Fo^2^+2Fc^2^)/3'
_refine_ls_weighting_scheme calc
_refine_ls_wR_factor_gt 0.1845
_refine_ls_wR_factor_ref 0.1943
_reflns_Friedel_coverage 0.000
_reflns_number_gt 16630
_reflns_number_total 20251
_reflns_threshold_expression 'I > 2\s(I)'
_cod_data_source_file ja9b09756_si_002.cif
_cod_data_source_block cx1370
_cod_database_code 4127323
_shelx_shelxl_version_number 2018/1
_shelx_space_group_comment
;
The symmetry employed for this shelxl refinement is uniquely defined
by the following loop, which should always be used as a source of
symmetry information in preference to the above space-group names.
They are only intended as comments.
;
_shelx_estimated_absorpt_t_max 0.913
_shelx_estimated_absorpt_t_min 0.496
_olex2_refinement_description
;
1. Fixed Uiso
 At 1.2 times of:
  All C(H) groups, All C(H,H) groups
 At 1.5 times of:
  All C(H,H,H) groups
2. Restrained distances
 F11-F8 \\sim F11-F10 \\sim F11-F12 \\sim F11-F7 \\sim F8-F10 \\sim F8-F12
\\sim F8-F9 \\sim F10-F9 \\sim F10-
 F7 \\sim F12-F9 \\sim F12-F7 \\sim F9-F7
 with sigma of 0.02
 P2-F11 \\sim P2-F8 \\sim P2-F10 \\sim P2-F12 \\sim P2-F9 \\sim P2-F7
 with sigma of 0.01
 F8-F11 \\sim F8-F10 \\sim F8-F12 \\sim F8-F9 \\sim F11-F10 \\sim F11-F12 \\sim
F11-F7 \\sim F10-F9 \\sim F10-
 F7 \\sim F12-F9 \\sim F12-F7 \\sim F9-F7
 with sigma of 0.02
 P2-F8 \\sim P2-F11 \\sim P2-F10 \\sim P2-F12 \\sim P2-F9 \\sim P2-F7
 with sigma of 0.01
 F8A-F11A \\sim F8A-F10A \\sim F8A-F12A \\sim F8A-F9A \\sim F11A-F10A \\sim
F11A-F12A \\sim F11A-F7A ~
 F10A-F9A \\sim F10A-F7A \\sim F12A-F9A \\sim F12A-F7A \\sim F9A-F7A
 with sigma of 0.02
 P2A-F8A \\sim P2A-F11A \\sim P2A-F10A \\sim P2A-F12A \\sim P2A-F9A \\sim
P2A-F7A
 with sigma of 0.01
 F13-F18 \\sim F13-F17 \\sim F13-F16 \\sim F13-F15 \\sim F13-F14 \\sim F18-F17
\\sim F18-F15 \\sim F18-F14
 \\sim F17-F16 \\sim F17-F14 \\sim F16-F15 \\sim F16-F14 \\sim F15-F14
 with sigma of 0.02
 P3-F13 \\sim P3-F18 \\sim P3-F17 \\sim P3-F16 \\sim P3-F15 \\sim P3-F14
 with sigma of 0.01
 F14A-F18A \\sim F14A-F15A \\sim F14A-F17A \\sim F14A-F16A \\sim F13A-F18A
\\sim F13A-F15A \\sim F13A-
 F17A \\sim F13A-F16A \\sim F18A-F15A \\sim F18A-F17A \\sim F15A-F16A \\sim
F17A-F16A
 with sigma of 0.02
 P3A-F14A \\sim P3A-F13A \\sim P3A-F18A \\sim P3A-F15A \\sim P3A-F17A \\sim
P3A-F16A
 with sigma of 0.01
3. Uiso/Uaniso restraints and constraints
P3 \\sim F13 \\sim F14 \\sim F15 \\sim F16 \\sim F17 \\sim F18 \\sim P3A \\sim
F13A \\sim F14A \\sim F15A \\sim F16A \\sim F17A \\sim F18A: within 2A with
sigma of 0.01 and sigma for terminal atoms of 0.02
C58 \\sim C58A \\sim C61 \\sim C61A: within 2A with sigma of 0.01 and sigma for
terminal atoms of 0.02
Uanis(C61A) \\sim Ueq, Uanis(C61) \\sim Ueq, Uanis(C58A) \\sim Ueq, Uanis(C58)
\\sim Ueq: with sigma of 0.01 and sigma for terminal atoms of 0.02
4. Rigid body (RIGU) restrains
 P2, F7, F8, F9, F10, F11, F12
 with sigma for 1-2 distances of 0.001 and sigma for 1-3 distances of 0.001
 C80, C80A, C81, C81A, C82, C82A
 with sigma for 1-2 distances of 0.001 and sigma for 1-3 distances of 0.001
 F7, F8, F9, F10, F11, F12, F7A, F8A, F9A, F10A, F11A, F12A
 with sigma for 1-2 distances of 0.001 and sigma for 1-3 distances of 0.001
 F13, F13, F14, F14, F15, F15, F16, F16, F17, F17, F18, F18, F13A, F14A, F15A,
 F16A, F17A, F18A
 with sigma for 1-2 distances of 0.001 and sigma for 1-3 distances of 0.001
 N9, N9A, C62, C62A, C63, C63A, C64, C64A, C65, C65A, C66, C66A, C67, C67A,
 C71, C71A, C72, C72A, C93, C93A
 with sigma for 1-2 distances of 0.001 and sigma for 1-3 distances of 0.001
 N8, N8A, C55, C55A, C56, C56A, C57, C57A, C58, C58A, C59, C59A, C60, C60A,
 C61, C61A
 with sigma for 1-2 distances of 0.001 and sigma for 1-3 distances of 0.001
5. Others
 Sof(P3A)=Sof(F13A)=Sof(F14A)=Sof(F15A)=Sof(F16A)=Sof(F17A)=Sof(F18A)=1-FVAR(1)
 Sof(P3)=Sof(F13)=Sof(F14)=Sof(F15)=Sof(F16)=Sof(F17)=Sof(F18)=FVAR(1)
 Sof(C80A)=Sof(H80D)=Sof(H80E)=Sof(H80F)=Sof(C81A)=Sof(H81D)=Sof(H81E)=
 Sof(H81F)=Sof(C82A)=Sof(H82D)=Sof(H82E)=Sof(H82F)=1-FVAR(2)
 Sof(C80)=Sof(H80A)=Sof(H80B)=Sof(H80C)=Sof(C81)=Sof(H81A)=Sof(H81B)=Sof(H81C)=
 Sof(C82)=Sof(H82A)=Sof(H82B)=Sof(H82C)=FVAR(2)
 Sof(N8A)=Sof(N9A)=Sof(C55A)=Sof(H55C)=Sof(H55D)=Sof(C56A)=Sof(H56A)=Sof(C57A)=
 Sof(H57A)=Sof(C58A)=Sof(C59A)=Sof(H59A)=Sof(C60A)=Sof(H60A)=Sof(C61A)=
 Sof(C62A)=Sof(H62A)=Sof(C63A)=Sof(H63A)=Sof(C64A)=Sof(H64A)=Sof(C65A)=
 Sof(H65A)=Sof(C66A)=Sof(H66C)=Sof(H66D)=Sof(C67A)=Sof(C71A)=Sof(C72A)=
 Sof(H72A)=Sof(C93A)=Sof(H93C)=Sof(H93D)=1-FVAR(3)
 Sof(N8)=Sof(N9)=Sof(C55)=Sof(H55A)=Sof(H55B)=Sof(C56)=Sof(H56)=Sof(C57)=
 Sof(H57)=Sof(C58)=Sof(C59)=Sof(H59)=Sof(C60)=Sof(H60)=Sof(C61)=Sof(C62)=
 Sof(H62)=Sof(C63)=Sof(H63)=Sof(C64)=Sof(H64)=Sof(C65)=Sof(H65)=Sof(C66)=
 Sof(H66A)=Sof(H66B)=Sof(C67)=Sof(C71)=Sof(C72)=Sof(H72)=Sof(C93)=Sof(H93A)=
 Sof(H93B)=FVAR(3)
 Sof(P2A)=Sof(F7A)=Sof(F8A)=Sof(F9A)=Sof(F10A)=Sof(F11A)=Sof(F12A)=1-FVAR(4)
 Sof(P2)=Sof(F7)=Sof(F8)=Sof(F9)=Sof(F10)=Sof(F11)=Sof(F12)=FVAR(4)
6.a Secondary CH2 refined with riding coordinates:
 C11(H11A,H11B), C24(H24A,H24B), C35(H35A,H35B), C48(H48A,H48B), C55(H55A,
 H55B), C55A(H55C,H55D), C66(H66A,H66B), C66A(H66C,H66D), C93(H93A,H93B),
 C93A(H93C,H93D), C104(H10A,H10B)
6.b Aromatic/amide H refined with riding coordinates:
 C1(H1), C2(H2), C4(H4), C5(H5), C7(H7), C8(H8), C9(H9), C10(H10), C13(H13),
 C14(H14), C16(H16), C17(H17), C19(H19), C20(H20), C22(H22), C23(H23), C25(H25),
  C26(H26), C28(H28), C29(H29), C31(H31), C32(H32), C33(H33), C34(H34),
 C37(H37), C38(H38), C40(H40), C41(H41), C43(H43), C44(H44), C46(H46), C47(H47),
  C50(H50), C52(H52), C54(H54), C56(H56), C56A(H56A), C57(H57), C57A(H57A),
 C59(H59), C59A(H59A), C60(H60), C60A(H60A), C62(H62), C62A(H62A), C63(H63),
 C63A(H63A), C64(H64), C64A(H64A), C65(H65), C65A(H65A), C69(H69), C72(H72),
 C72A(H72A), C74(H74), C75(H75), C77(H77), C78(H78), C84(H84), C85(H85),
 C87(H87), C88(H88), C94(H94), C95(H95), C97(H97), C98(H98), C100(H100),
 C101(H101), C102(H102), C103(H103)
6.c Idealised Me refined as rotating group:
 C80(H80A,H80B,H80C), C80A(H80D,H80E,H80F), C81(H81A,H81B,H81C), C81A(H81D,
 H81E,H81F), C82(H82A,H82B,H82C), C82A(H82D,H82E,H82F), C90(H90A,H90B,H90C),
 C91(H91A,H91B,H91C), C92(H92A,H92B,H92C), C106(H10C,H10D,H10E), C108(H10F,H10G,
 H10H), C110(H11C,H11D,H11E), C112(H11F,H11G,H11H)
;
_smtbx_masks_void_probe_radius 1.2
_smtbx_masks_void_truncation_radius 1.2
_olex2_date_sample_data_collection 2018-08-07
_olex2_date_sample_submission 2018-08-03
_olex2_diffrn_ambient_temperature_device 'Oxford Cryosystems'
_olex2_exptl_crystal_mounting_method 'The crystal was mounted on a MITIGEN holder paratone'
_olex2_submission_original_sample_id cx1370
_olex2_submission_special_instructions 'No special instructions were received'

loop_
_space_group_symop_operation_xyz
'x, y, z'
'-x, -y, -z'

loop_
_atom_site_label
_atom_site_type_symbol
_atom_site_fract_x
_atom_site_fract_y
_atom_site_fract_z
_atom_site_U_iso_or_equiv
_atom_site_adp_type
_atom_site_occupancy
_atom_site_site_symmetry_order
_atom_site_calc_flag
_atom_site_refinement_flags_posn
_atom_site_refinement_flags_adp
_atom_site_refinement_flags_occupancy
_atom_site_disorder_assembly
_atom_site_disorder_group
N1 N 0.32765(19) 0.29191(17) 0.96635(10) 0.0381(6) Uani 1 1 d . . . . .
N2 N 0.7379(2) 0.5632(2) 0.92493(11) 0.0493(8) Uani 1 1 d . . . . .
N3 N 0.73312(18) 0.24797(16) 0.52740(10) 0.0325(5) Uani 1 1 d . . . . .
N4 N 0.40452(18) -0.07871(14) 0.59686(10) 0.0319(5) Uani 1 1 d . . . . .
C1 C 0.3207(2) 0.3629(2) 0.94402(12) 0.0349(7) Uani 1 1 d . . . . .
H1 H 0.259359 0.374732 0.932730 0.042 Uiso 1 1 calc R . . . .
C2 C 0.3984(2) 0.41691(19) 0.93744(11) 0.0316(6) Uani 1 1 d . . . . .
H2 H 0.390603 0.466406 0.922331 0.038 Uiso 1 1 calc R . . . .
C3 C 0.4926(2) 0.4011(2) 0.95281(11) 0.0341(7) Uani 1 1 d . . . . .
C4 C 0.4962(2) 0.3275(2) 0.97717(11) 0.0378(7) Uani 1 1 d . . . . .
H4 H 0.556324 0.314782 0.989880 0.045 Uiso 1 1 calc R . . . .
C5 C 0.4158(2) 0.2747(2) 0.98285(12) 0.0411(8) Uani 1 1 d . . . . .
H5 H 0.420933 0.225093 0.998470 0.049 Uiso 1 1 calc R . . . .
C6 C 0.5750(2) 0.4560(2) 0.94427(11) 0.0355(7) Uani 1 1 d . . . . .
C7 C 0.5695(2) 0.5300(2) 0.92035(12) 0.0379(7) Uani 1 1 d . . . . .
H7 H 0.508588 0.544316 0.910683 0.045 Uiso 1 1 calc R . . . .
C8 C 0.6486(2) 0.5805(2) 0.91102(13) 0.0447(8) Uani 1 1 d . . . . .
H8 H 0.642186 0.628962 0.894435 0.054 Uiso 1 1 calc R . . . .
C9 C 0.7469(2) 0.4948(3) 0.94929(13) 0.0478(9) Uani 1 1 d . . . . .
H9 H 0.809064 0.483584 0.959473 0.057 Uiso 1 1 calc R . . . .
C10 C 0.6702(2) 0.4420(2) 0.95960(12) 0.0418(8) Uani 1 1 d . . . . .
H10 H 0.679457 0.394952 0.977216 0.050 Uiso 1 1 calc R . . . .
C11 C 0.8204(3) 0.6094(3) 0.90325(14) 0.0562(11) Uani 1 1 d . . . . .
H11A H 0.880030 0.603720 0.924503 0.067 Uiso 1 1 calc R . . . .
H11B H 0.814146 0.668986 0.905686 0.067 Uiso 1 1 calc R . . . .
C12 C 0.8242(2) 0.5750(2) 0.84516(13) 0.0425(8) Uani 1 1 d . . . . .
C13 C 0.8640(2) 0.5031(2) 0.83357(13) 0.0421(8) Uani 1 1 d . . . . .
H13 H 0.893109 0.478828 0.861888 0.051 Uiso 1 1 calc R . . . .
C14 C 0.8613(2) 0.4666(2) 0.78073(13) 0.0365(7) Uani 1 1 d . . . . .
H14 H 0.887573 0.416864 0.773380 0.044 Uiso 1 1 calc R . . . .
C15 C 0.8206(2) 0.50197(18) 0.73827(12) 0.0307(6) Uani 1 1 d . . . . .
C16 C 0.7824(2) 0.5749(2) 0.75042(13) 0.0350(7) Uani 1 1 d . . . . .
H16 H 0.755169 0.600489 0.722120 0.042 Uiso 1 1 calc R . . . .
C17 C 0.7836(2) 0.6106(2) 0.80326(14) 0.0407(8) Uani 1 1 d . . . . .
H17 H 0.756347 0.659843 0.810796 0.049 Uiso 1 1 calc R . . . .
C18 C 0.8189(2) 0.46217(17) 0.68225(12) 0.0299(6) Uani 1 1 d . . . . .
C19 C 0.8888(2) 0.41470(18) 0.66672(12) 0.0326(6) Uani 1 1 d . . . . .
H19 H 0.940316 0.410525 0.692039 0.039 Uiso 1 1 calc R . . . .
C20 C 0.8846(2) 0.37361(19) 0.61526(13) 0.0348(7) Uani 1 1 d . . . . .
H20 H 0.932994 0.341640 0.605698 0.042 Uiso 1 1 calc R . . . .
C21 C 0.8099(2) 0.37876(19) 0.57732(12) 0.0336(7) Uani 1 1 d . . . . .
C22 C 0.7417(2) 0.42813(19) 0.59155(12) 0.0340(7) Uani 1 1 d . . . . .
H22 H 0.691970 0.434194 0.565565 0.041 Uiso 1 1 calc R . . . .
C23 C 0.7453(2) 0.46857(18) 0.64318(12) 0.0321(6) Uani 1 1 d . . . . .
H23 H 0.697278 0.501188 0.652380 0.038 Uiso 1 1 calc R . . . .
C24 C 0.7989(2) 0.3254(2) 0.52365(12) 0.0379(7) Uani 1 1 d . . . . .
H24A H 0.772787 0.355663 0.495321 0.045 Uiso 1 1 calc R . . . .
H24B H 0.861807 0.312027 0.514016 0.045 Uiso 1 1 calc R . . . .
C25 C 0.7647(2) 0.18684(19) 0.55300(12) 0.0333(7) Uani 1 1 d . . . . .
H25 H 0.831209 0.189413 0.561953 0.040 Uiso 1 1 calc R . . . .
C26 C 0.7037(2) 0.12216(18) 0.56611(12) 0.0314(6) Uani 1 1 d . . . . .
H26 H 0.728424 0.080107 0.583496 0.038 Uiso 1 1 calc R . . . .
C27 C 0.6029(2) 0.11619(17) 0.55425(11) 0.0270(6) Uani 1 1 d . . . . .
C28 C 0.5735(2) 0.18162(17) 0.52701(11) 0.0285(6) Uani 1 1 d . . . . .
H28 H 0.507488 0.180791 0.517305 0.034 Uiso 1 1 calc R . . . .
C29 C 0.6370(2) 0.24471(19) 0.51464(11) 0.0317(6) Uani 1 1 d . . . . .
H29 H 0.614747 0.287458 0.496845 0.038 Uiso 1 1 calc R . . . .
C30 C 0.5366(2) 0.05020(17) 0.56808(11) 0.0271(6) Uani 1 1 d . . . . .
C31 C 0.5648(2) -0.01870(17) 0.59199(12) 0.0323(6) Uani 1 1 d . . . . .
H31 H 0.630927 -0.021831 0.598149 0.039 Uiso 1 1 calc R . . . .
C32 C 0.5005(2) -0.07955(17) 0.60610(12) 0.0333(7) Uani 1 1 d . . . . .
H32 H 0.522179 -0.123642 0.622712 0.040 Uiso 1 1 calc R . . . .
C33 C 0.3739(2) -0.01588(18) 0.57281(11) 0.0306(6) Uani 1 1 d . . . . .
H33 H 0.307289 -0.015769 0.566223 0.037 Uiso 1 1 calc R . . . .
C34 C 0.4354(2) 0.04668(17) 0.55789(11) 0.0275(6) Uani 1 1 d . . . . .
H34 H 0.411070 0.088860 0.540425 0.033 Uiso 1 1 calc R . . . .
C35 C 0.3350(2) -0.13561(18) 0.62152(13) 0.0387(7) Uani 1 1 d . . . . .
H35A H 0.362373 -0.186129 0.628331 0.046 Uiso 1 1 calc R . . . .
H35B H 0.276246 -0.152371 0.596874 0.046 Uiso 1 1 calc R . . . .
C36 C 0.3114(2) -0.09125(17) 0.67406(12) 0.0321(6) Uani 1 1 d . . . . .
C37 C 0.3739(2) -0.08523(18) 0.72016(13) 0.0332(6) Uani 1 1 d . . . . .
H37 H 0.426427 -0.115283 0.719894 0.040 Uiso 1 1 calc R . . . .
C38 C 0.3598(2) -0.03566(18) 0.76630(12) 0.0327(6) Uani 1 1 d . . . . .
H38 H 0.403102 -0.032101 0.797377 0.039 Uiso 1 1 calc R . . . .
C39 C 0.2832(2) 0.00934(17) 0.76820(12) 0.0293(6) Uani 1 1 d . . . . .
C40 C 0.2193(2) 0.00092(18) 0.72207(12) 0.0339(7) Uani 1 1 d . . . . .
H40 H 0.165263 0.029141 0.722634 0.041 Uiso 1 1 calc R . . . .
C41 C 0.2339(2) -0.04810(18) 0.67567(13) 0.0346(7) Uani 1 1 d . . . . .
H41 H 0.190439 -0.052285 0.644599 0.042 Uiso 1 1 calc R . . . .
C42 C 0.2694(2) 0.06315(18) 0.81758(12) 0.0326(6) Uani 1 1 d . . . . .
C43 C 0.3006(2) 0.04474(19) 0.86847(12) 0.0342(7) Uani 1 1 d . . . . .
H43 H 0.329651 -0.003544 0.871258 0.041 Uiso 1 1 calc R . . . .
C44 C 0.2899(2) 0.0956(2) 0.91487(13) 0.0378(7) Uani 1 1 d . . . . .
H44 H 0.311624 0.081695 0.948925 0.045 Uiso 1 1 calc R . . . .
C45 C 0.2479(2) 0.1664(2) 0.91206(13) 0.0381(7) Uani 1 1 d . . . . .
C46 C 0.2148(3) 0.1847(2) 0.86198(14) 0.0424(8) Uani 1 1 d . . . . .
H46 H 0.184417 0.232350 0.859656 0.051 Uiso 1 1 calc R . . . .
C47 C 0.2254(2) 0.13442(19) 0.81536(13) 0.0378(7) Uani 1 1 d . . . . .
H47 H 0.202636 0.148263 0.781493 0.045 Uiso 1 1 calc R . . . .
C48 C 0.2448(3) 0.2259(2) 0.96227(14) 0.0445(8) Uani 1 1 d . . . . .
H48A H 0.184908 0.250304 0.960350 0.053 Uiso 1 1 calc R . . . .
H48B H 0.246650 0.195968 0.994433 0.053 Uiso 1 1 calc R . . . .
N5 N 1.0343(2) 0.0349(2) 0.89908(13) 0.0542(8) Uani 1 1 d . . . . .
N6 N 1.0581(3) 0.0529(2) 0.94736(16) 0.0641(9) Uani 1 1 d . . . . .
N7 N 1.0909(3) 0.0668(3) 0.99180(18) 0.0785(12) Uani 1 1 d . . . . .
N8 N 0.6907(9) 0.2138(8) 0.9026(7) 0.032(2) Uani 0.428(12) 1 d . U . A 1
N8A N 0.6656(8) 0.1942(7) 0.8999(5) 0.041(2) Uani 0.572(12) 1 d . U . A 2
N9 N 0.3876(7) 0.4531(8) 0.7859(3) 0.0290(19) Uani 0.428(12) 1 d . U . A 1
N9A N 0.4192(5) 0.4839(4) 0.7762(2) 0.0309(13) Uani 0.572(12) 1 d . U . A 2
N10 N 0.3817(2) 0.28721(19) 0.61368(10) 0.0450(8) Uani 1 1 d . . . . .
N11 N 0.72899(19) 0.07018(16) 0.72281(10) 0.0357(6) Uani 1 1 d . . . . .
C49 C 0.9454(3) 0.0558(2) 0.88001(14) 0.0422(8) Uani 1 1 d . . . . .
C50 C 0.8858(3) 0.0934(2) 0.91350(14) 0.0476(9) Uani 1 1 d . . . . .
H50 H 0.904097 0.106988 0.950921 0.057 Uiso 1 1 calc R . . . .
C51 C 0.7993(3) 0.1109(3) 0.89184(15) 0.0562(10) Uani 1 1 d . . . . .
C52 C 0.7731(3) 0.0901(2) 0.83708(14) 0.0497(9) Uani 1 1 d . . . . .
H52 H 0.713699 0.101760 0.822356 0.060 Uiso 1 1 calc R . . . .
C53 C 0.8323(3) 0.0528(2) 0.80371(13) 0.0417(8) Uani 1 1 d . . . . .
C54 C 0.9197(3) 0.0368(2) 0.82517(14) 0.0430(8) Uani 1 1 d . . . . .
H54 H 0.961780 0.012909 0.802380 0.052 Uiso 1 1 calc R . . . .
C55 C 0.7543(10) 0.1639(9) 0.9311(6) 0.042(3) Uani 0.428(12) 1 d . U . A 1
H55A H 0.804465 0.201733 0.954722 0.051 Uiso 0.428(12) 1 calc R . . A 1
H55B H 0.716428 0.128774 0.953969 0.051 Uiso 0.428(12) 1 calc R . . A 1
C55A C 0.7198(7) 0.1394(8) 0.9277(5) 0.050(2) Uani 0.572(12) 1 d . U . A 2
H55C H 0.676037 0.090128 0.935065 0.060 Uiso 0.572(12) 1 calc R . . A 2
H55D H 0.749965 0.168882 0.962562 0.060 Uiso 0.572(12) 1 calc R . . A 2
C56 C 0.5962(11) 0.1863(9) 0.8967(7) 0.037(2) Uani 0.428(12) 1 d . U . A 1
H56 H 0.573360 0.136899 0.911214 0.044 Uiso 0.428(12) 1 calc R . . A 1
C56A C 0.5683(7) 0.1799(8) 0.8899(5) 0.040(2) Uani 0.572(12) 1 d . U . A 2
H56A H 0.532717 0.132333 0.901284 0.048 Uiso 0.572(12) 1 calc R . . A 2
C57 C 0.5325(13) 0.2254(13) 0.8712(9) 0.039(3) Uani 0.428(12) 1 d . U . A 1
H57 H 0.466430 0.203688 0.867372 0.047 Uiso 0.428(12) 1 calc R . . A 1
C57A C 0.5216(9) 0.2341(9) 0.8635(6) 0.036(2) Uani 0.572(12) 1 d . U . A 2
H57A H 0.454148 0.222008 0.856676 0.043 Uiso 0.572(12) 1 calc R . . A 2
C58 C 0.567(3) 0.302(3) 0.8496(18) 0.031(2) Uani 0.428(12) 1 d . U . A 1
C58A C 0.569(2) 0.306(2) 0.8461(14) 0.0337(18) Uani 0.572(12) 1 d . U . A 2
C59 C 0.6735(16) 0.3257(16) 0.8538(15) 0.028(3) Uani 0.428(12) 1 d . U . A 1
H59 H 0.701932 0.372256 0.838119 0.034 Uiso 0.428(12) 1 calc R . . A 1
C59A C 0.6674(12) 0.3169(14) 0.8569(12) 0.037(3) Uani 0.572(12) 1 d . U . A 2
H59A H 0.704313 0.363563 0.845377 0.045 Uiso 0.572(12) 1 calc R . . A 2
C60 C 0.7280(11) 0.2797(9) 0.8802(8) 0.029(2) Uani 0.428(12) 1 d . U . A 1
H60 H 0.795355 0.294714 0.883043 0.035 Uiso 0.428(12) 1 calc R . . A 1
C60A C 0.7141(9) 0.2635(10) 0.8833(7) 0.041(2) Uani 0.572(12) 1 d . U . A 2
H60A H 0.781569 0.274843 0.890185 0.049 Uiso 0.572(12) 1 calc R . . A 2
C61 C 0.5067(13) 0.3498(10) 0.8261(9) 0.029(2) Uani 0.428(12) 1 d . U . A 1
C61A C 0.5199(9) 0.3663(8) 0.8218(6) 0.0296(18) Uani 0.572(12) 1 d . U . A 2
C62 C 0.4073(9) 0.3269(8) 0.8211(5) 0.030(2) Uani 0.428(12) 1 d . U . A 1
H62 H 0.379455 0.275279 0.831082 0.036 Uiso 0.428(12) 1 calc R . . A 1
C62A C 0.4154(7) 0.3575(6) 0.8155(4) 0.0288(18) Uani 0.572(12) 1 d . U . A 2
H62A H 0.378705 0.310320 0.826590 0.035 Uiso 0.572(12) 1 calc R . . A 2
C63 C 0.3511(7) 0.3797(8) 0.8016(3) 0.0280(19) Uani 0.428(12) 1 d . U . A 1
H63 H 0.283740 0.364387 0.798951 0.034 Uiso 0.428(12) 1 calc R . . A 1
C63A C 0.3693(5) 0.4166(7) 0.7938(3) 0.0310(17) Uani 0.572(12) 1 d . U . A 2
H63A H 0.301523 0.410006 0.791133 0.037 Uiso 0.572(12) 1 calc R . . A 2
C64 C 0.4822(9) 0.4745(7) 0.7873(4) 0.033(2) Uani 0.428(12) 1 d . U . A 1
H64 H 0.507843 0.525608 0.775804 0.040 Uiso 0.428(12) 1 calc R . . A 1
C64A C 0.5169(6) 0.4944(5) 0.7808(3) 0.0318(15) Uani 0.572(12) 1 d . U . A 2
H64A H 0.551207 0.541276 0.768019 0.038 Uiso 0.572(12) 1 calc R . . A 2
C65 C 0.5428(10) 0.4229(13) 0.8054(12) 0.028(3) Uani 0.428(12) 1 d . U . A 1
H65 H 0.609694 0.436936 0.803866 0.034 Uiso 0.428(12) 1 calc R . . A 1
C65A C 0.5658(8) 0.4401(10) 0.8030(10) 0.029(2) Uani 0.572(12) 1 d . U . A 2
H65A H 0.633548 0.451043 0.806369 0.035 Uiso 0.572(12) 1 calc R . . A 2
C66 C 0.3216(8) 0.5059(7) 0.7657(3) 0.037(2) Uani 0.428(12) 1 d . U . A 1
H66A H 0.356896 0.562162 0.765004 0.045 Uiso 0.428(12) 1 calc R . . A 1
H66B H 0.271543 0.510484 0.790974 0.045 Uiso 0.428(12) 1 calc R . . A 1
C66A C 0.3648(6) 0.5433(4) 0.7532(3) 0.0372(17) Uani 0.572(12) 1 d . U . A 2
H66C H 0.409622 0.591118 0.744761 0.045 Uiso 0.572(12) 1 calc R . . A 2
H66D H 0.323406 0.564190 0.780048 0.045 Uiso 0.572(12) 1 calc R . . A 2
C67 C 0.2748(7) 0.4742(6) 0.7106(3) 0.0262(19) Uani 0.428(12) 1 d . U . A 1
C67A C 0.3034(6) 0.5039(5) 0.7021(3) 0.0292(15) Uani 0.572(12) 1 d . U . A 2
C68 C 0.2100(2) 0.52321(19) 0.68900(12) 0.0339(7) Uani 1 1 d . . . . .
C69 C 0.1610(2) 0.48919(17) 0.63998(11) 0.0260(6) Uani 1 1 d . . . . .
H69 H 0.105407 0.510716 0.628371 0.031 Uiso 1 1 calc R . . . .
C70 C 0.1900(2) 0.42477(18) 0.60703(11) 0.0287(6) Uani 1 1 d . . . . .
C71 C 0.2594(9) 0.3800(7) 0.6273(5) 0.023(2) Uani 0.428(12) 1 d . U . A 1
C71A C 0.2824(7) 0.4044(6) 0.6218(4) 0.027(2) Uani 0.572(12) 1 d . U . A 2
C72 C 0.3023(7) 0.4076(6) 0.6783(3) 0.0270(19) Uani 0.428(12) 1 d . U . A 1
H72 H 0.352197 0.380702 0.692071 0.032 Uiso 0.428(12) 1 calc R . . A 1
C72A C 0.3342(6) 0.4411(5) 0.6688(3) 0.0327(16) Uani 0.572(12) 1 d . U . A 2
H72A H 0.392877 0.423096 0.678900 0.039 Uiso 0.572(12) 1 calc R . . A 2
C73 C 0.1762(2) 0.59160(18) 0.72380(11) 0.0289(6) Uani 1 1 d . . . . .
C74 C 0.0956(2) 0.57644(17) 0.75111(12) 0.0303(6) Uani 1 1 d . . . . .
H74 H 0.060453 0.522129 0.747141 0.036 Uiso 1 1 calc R . . . .
C75 C 0.0653(2) 0.63912(17) 0.78421(12) 0.0309(6) Uani 1 1 d . . . . .
H75 H 0.009391 0.626788 0.802276 0.037 Uiso 1 1 calc R . . . .
C76 C 0.1142(2) 0.71928(17) 0.79167(11) 0.0284(6) Uani 1 1 d . . . . .
C77 C 0.1948(2) 0.73401(18) 0.76346(13) 0.0343(7) Uani 1 1 d . . . . .
H77 H 0.229762 0.788390 0.767158 0.041 Uiso 1 1 calc R . . . .
C78 C 0.2252(2) 0.67207(19) 0.73037(13) 0.0359(7) Uani 1 1 d . . . . .
H78 H 0.280519 0.684490 0.711784 0.043 Uiso 1 1 calc R . . . .
C79 C 0.0805(3) 0.78933(19) 0.82777(14) 0.0409(8) Uani 1 1 d . . . . .
C80 C 0.0083(8) 0.7621(6) 0.8629(4) 0.054(2) Uani 0.667(13) 1 d . U . B 1
H80A H -0.050663 0.736893 0.841147 0.081 Uiso 0.667(13) 1 calc GR . . B 1
H80B H -0.004266 0.809831 0.887000 0.081 Uiso 0.667(13) 1 calc GR . . B 1
H80C H 0.031113 0.721187 0.884374 0.081 Uiso 0.667(13) 1 calc GR . . B 1
C80A C 0.0454(18) 0.7533(14) 0.8803(8) 0.060(5) Uani 0.333(13) 1 d . U . B 2
H80D H -0.005111 0.705871 0.870030 0.090 Uiso 0.333(13) 1 calc GR . . B 2
H80E H 0.020504 0.796403 0.903027 0.090 Uiso 0.333(13) 1 calc GR . . B 2
H80F H 0.099066 0.735400 0.900255 0.090 Uiso 0.333(13) 1 calc GR . . B 2
C81 C 0.1710(6) 0.8359(6) 0.8650(4) 0.078(3) Uani 0.667(13) 1 d . U . B 1
H81A H 0.198073 0.796435 0.886053 0.116 Uiso 0.667(13) 1 calc GR . . B 1
H81B H 0.152065 0.880276 0.889502 0.116 Uiso 0.667(13) 1 calc GR . . B 1
H81C H 0.218986 0.859715 0.842609 0.116 Uiso 0.667(13) 1 calc GR . . B 1
C81A C 0.1369(16) 0.8663(9) 0.8383(11) 0.091(10) Uani 0.333(13) 1 d . U . B 2
H81D H 0.193367 0.862228 0.862093 0.137 Uiso 0.333(13) 1 calc GR . . B 2
H81E H 0.100314 0.906356 0.855750 0.137 Uiso 0.333(13) 1 calc GR . . B 2
H81F H 0.157071 0.884654 0.804413 0.137 Uiso 0.333(13) 1 calc GR . . B 2
C82 C 0.0487(7) 0.8508(5) 0.7919(3) 0.075(3) Uani 0.667(13) 1 d . U . B 1
H82A H 0.100601 0.869125 0.770150 0.113 Uiso 0.667(13) 1 calc GR . . B 1
H82B H 0.032382 0.898750 0.814201 0.113 Uiso 0.667(13) 1 calc GR . . B 1
H82C H -0.007328 0.824127 0.768075 0.113 Uiso 0.667(13) 1 calc GR . . B 1
C82A C -0.0245(11) 0.8025(8) 0.7972(6) 0.060(5) Uani 0.333(13) 1 d . U . B 2
H82D H -0.015041 0.816852 0.760865 0.089 Uiso 0.333(13) 1 calc GR . . B 2
H82E H -0.049993 0.847278 0.817974 0.089 Uiso 0.333(13) 1 calc GR . . B 2
H82F H -0.069574 0.750984 0.794978 0.089 Uiso 0.333(13) 1 calc GR . . B 2
C83 C 0.13763(19) 0.39173(17) 0.55383(11) 0.0251(6) Uani 1 1 d . . . . .
C84 C 0.0893(2) 0.31052(17) 0.54395(11) 0.0296(6) Uani 1 1 d . . . . .
H84 H 0.085074 0.277316 0.572672 0.036 Uiso 1 1 calc R . . . .
C85 C 0.0474(2) 0.27742(17) 0.49337(11) 0.0290(6) Uani 1 1 d . . . . .
H85 H 0.015686 0.221825 0.488057 0.035 Uiso 1 1 calc R . . . .
C86 C 0.0507(2) 0.32375(17) 0.45002(11) 0.0272(6) Uani 1 1 d . . . . .
C87 C 0.0945(2) 0.40593(18) 0.46050(12) 0.0361(7) Uani 1 1 d . . . . .
H87 H 0.095330 0.440140 0.432289 0.043 Uiso 1 1 calc R . . . .
C88 C 0.1371(2) 0.43920(18) 0.51143(12) 0.0347(7) Uani 1 1 d . . . . .
H88 H 0.166455 0.495523 0.517179 0.042 Uiso 1 1 calc R . . . .
C89 C 0.0065(2) 0.28424(18) 0.39393(12) 0.0327(6) Uani 1 1 d . . . . .
C90 C 0.0340(3) 0.1972(2) 0.38093(13) 0.0421(8) Uani 1 1 d . . . . .
H90A H 0.103646 0.200806 0.384532 0.063 Uiso 1 1 calc GR . . . .
H90B H 0.009487 0.174699 0.343980 0.063 Uiso 1 1 calc GR . . . .
H90C H 0.006337 0.160627 0.405986 0.063 Uiso 1 1 calc GR . . . .
C91 C 0.0397(2) 0.3364(2) 0.35005(12) 0.0378(7) Uani 1 1 d . . . . .
H91A H 0.019092 0.390939 0.356247 0.057 Uiso 1 1 calc GR . . . .
H91B H 0.011745 0.308437 0.314809 0.057 Uiso 1 1 calc GR . . . .
H91C H 0.109430 0.343201 0.350934 0.057 Uiso 1 1 calc GR . . . .
C92 C -0.1024(2) 0.2760(2) 0.39319(13) 0.0398(7) Uani 1 1 d . . . . .
H92A H -0.124311 0.242215 0.421056 0.060 Uiso 1 1 calc GR . . . .
H92B H -0.131467 0.249416 0.357849 0.060 Uiso 1 1 calc GR . . . .
H92C H -0.121146 0.331208 0.400176 0.060 Uiso 1 1 calc GR . . . .
C93 C 0.2941(10) 0.3122(8) 0.5904(5) 0.032(3) Uani 0.428(12) 1 d . U . A 1
H93A H 0.243476 0.263314 0.583699 0.038 Uiso 0.428(12) 1 calc R . . A 1
H93B H 0.305988 0.332537 0.555446 0.038 Uiso 0.428(12) 1 calc R . . A 1
C93A C 0.3209(8) 0.3393(6) 0.5843(4) 0.034(2) Uani 0.572(12) 1 d . U . A 2
H93C H 0.266463 0.302486 0.563448 0.040 Uiso 0.572(12) 1 calc R . . A 2
H93D H 0.359290 0.367735 0.558428 0.040 Uiso 0.572(12) 1 calc R . . A 2
C94 C 0.3546(2) 0.2178(2) 0.63760(13) 0.0453(9) Uani 1 1 d . . . . .
H94 H 0.288503 0.197835 0.637863 0.054 Uiso 1 1 calc R . . . .
C95 C 0.4197(2) 0.1764(2) 0.66108(12) 0.0336(7) Uani 1 1 d . . . . .
H95 H 0.398358 0.128025 0.677129 0.040 Uiso 1 1 calc R . . . .
C96 C 0.51973(19) 0.20443(17) 0.66197(10) 0.0252(6) Uani 1 1 d . . . . .
C97 C 0.5439(2) 0.27927(17) 0.63824(11) 0.0280(6) Uani 1 1 d . . . . .
H97 H 0.609007 0.302961 0.638921 0.034 Uiso 1 1 calc R . . . .
C98 C 0.4756(3) 0.3169(2) 0.61487(12) 0.0400(8) Uani 1 1 d . . . . .
H98 H 0.494364 0.365714 0.598761 0.048 Uiso 1 1 calc R . . . .
C99 C 0.58996(19) 0.16100(16) 0.68397(10) 0.0237(5) Uani 1 1 d . . . . .
C100 C 0.5662(2) 0.08392(17) 0.70510(12) 0.0303(6) Uani 1 1 d . . . . .
H100 H 0.501010 0.062182 0.706614 0.036 Uiso 1 1 calc R . . . .
C101 C 0.6344(2) 0.04129(19) 0.72296(12) 0.0374(7) Uani 1 1 d . . . . .
H101 H 0.615761 -0.010277 0.735979 0.045 Uiso 1 1 calc R . . . .
C102 C 0.7552(2) 0.14492(19) 0.70520(12) 0.0326(6) Uani 1 1 d . . . . .
H102 H 0.821200 0.165889 0.705918 0.039 Uiso 1 1 calc R . . . .
C103 C 0.6902(2) 0.19025(17) 0.68668(11) 0.0261(6) Uani 1 1 d . . . . .
H103 H 0.711539 0.242523 0.675256 0.031 Uiso 1 1 calc R . . . .
C104 C 0.8019(3) 0.0245(2) 0.74484(14) 0.0473(9) Uani 1 1 d . . . . .
H10A H 0.858490 0.032025 0.724007 0.057 Uiso 1 1 calc R . . . .
H10B H 0.776282 -0.035336 0.740413 0.057 Uiso 1 1 calc R . . . .
P1 P 0.01029(6) 0.12070(5) 0.64193(3) 0.03382(19) Uani 1 1 d . . . . .
F1 F -0.03172(15) 0.20457(12) 0.65848(8) 0.0500(5) Uani 1 1 d . . . . .
F2 F 0.04946(16) 0.03627(13) 0.62542(9) 0.0538(5) Uani 1 1 d . . . . .
F3 F -0.09668(13) 0.07098(12) 0.63428(8) 0.0436(4) Uani 1 1 d . . . . .
F4 F -0.00022(15) 0.13664(12) 0.58029(7) 0.0472(5) Uani 1 1 d . . . . .
F5 F 0.11518(15) 0.17105(14) 0.64913(9) 0.0574(5) Uani 1 1 d . . . . .
F6 F 0.01861(16) 0.10507(13) 0.70367(8) 0.0511(5) Uani 1 1 d . . . . .
P2 P -0.0003(3) 0.3297(2) 0.95893(16) 0.0565(10) Uani 0.527(6) 1 d D U . C 1
F7 F -0.0300(5) 0.3954(4) 1.0042(3) 0.0882(18) Uani 0.527(6) 1 d D U . C 1
F8 F 0.0256(5) 0.2600(3) 0.91747(18) 0.0807(18) Uani 0.527(6) 1 d D U . C 1
F9 F -0.1021(3) 0.2762(4) 0.9637(2) 0.0865(18) Uani 0.527(6) 1 d D U . C 1
F10 F -0.0430(4) 0.3753(4) 0.9131(2) 0.0897(18) Uani 0.527(6) 1 d D U . C 1
F11 F 0.1021(4) 0.3807(3) 0.9612(2) 0.0549(15) Uani 0.527(6) 1 d D U . C 1
F12 F 0.0413(6) 0.2825(5) 1.0057(3) 0.0634(15) Uani 0.527(6) 1 d D U . C 1
P2A P -0.0109(2) 0.3568(3) 0.96906(14) 0.0483(11) Uani 0.473(6) 1 d D . . C 2
F7A F 0.0094(5) 0.4221(4) 1.0219(3) 0.079(2) Uani 0.473(6) 1 d D U . C 2
F8A F -0.0357(4) 0.2924(5) 0.9162(2) 0.090(3) Uani 0.473(6) 1 d D U . C 2
F9A F -0.1192(3) 0.3414(4) 0.98110(19) 0.072(2) Uani 0.473(6) 1 d D U . C 2
F10A F -0.0355(5) 0.4298(5) 0.9362(3) 0.102(3) Uani 0.473(6) 1 d D U . C 2
F11A F 0.0951(5) 0.3785(6) 0.9551(4) 0.144(6) Uani 0.473(6) 1 d D U . C 2
F12A F 0.0137(7) 0.2859(5) 1.0020(4) 0.086(3) Uani 0.473(6) 1 d D U . C 2
P3 P 0.6143(2) 0.77682(14) 0.73421(9) 0.0751(8) Uani 0.642(4) 1 d D U . D 1
F13 F 0.5833(3) 0.8512(2) 0.76875(15) 0.0581(10) Uani 0.642(4) 1 d D U . D 1
F14 F 0.6481(4) 0.7026(3) 0.69866(18) 0.0957(18) Uani 0.642(4) 1 d D U . D 1
F15 F 0.5195(4) 0.7665(3) 0.6948(2) 0.105(2) Uani 0.642(4) 1 d D U . D 1
F16 F 0.6603(4) 0.8398(3) 0.69296(18) 0.1052(17) Uani 0.642(4) 1 d D U . D 1
F17 F 0.7143(3) 0.7932(3) 0.76697(17) 0.0743(12) Uani 0.642(4) 1 d D U . D 1
F18 F 0.5714(5) 0.7119(3) 0.7723(2) 0.0800(18) Uani 0.642(4) 1 d D U . D 1
P3A P 0.5833(3) 0.7445(3) 0.7177(2) 0.0678(12) Uani 0.358(4) 1 d D U . D 2
F13A F 0.6007(8) 0.7317(7) 0.7786(3) 0.095(4) Uani 0.358(4) 1 d D U . D 2
F14A F 0.5668(7) 0.7622(6) 0.6579(3) 0.114(3) Uani 0.358(4) 1 d D U . D 2
F15A F 0.4738(4) 0.7361(4) 0.7261(4) 0.073(2) Uani 0.358(4) 1 d D U . D 2
F16A F 0.5890(6) 0.8397(4) 0.7330(4) 0.108(3) Uani 0.358(4) 1 d D U . D 2
F17A F 0.6952(5) 0.7555(6) 0.7156(4) 0.102(3) Uani 0.358(4) 1 d D U . D 2
F18A F 0.5765(6) 0.6512(4) 0.6984(3) 0.090(3) Uani 0.358(4) 1 d D U . D 2
P4 P 0.500000 0.500000 0.500000 0.0674(5) Uani 1 2 d S T P . .
F19 F 0.39346(19) 0.4860(2) 0.51553(14) 0.0981(10) Uani 1 1 d . . . . .
F20 F 0.4618(2) 0.4924(2) 0.43790(12) 0.0957(10) Uani 1 1 d . . . . .
F21 F 0.50232(19) 0.4029(2) 0.49400(12) 0.0858(8) Uani 1 1 d . . . . .
P5 P 0.500000 0.000000 1.000000 0.0837(6) Uani 1 2 d S T P . .
F22 F 0.4977(3) -0.00034(18) 0.93646(14) 0.1118(13) Uani 1 1 d . . . . .
F23 F 0.3868(3) -0.0261(2) 0.99376(17) 0.1211(14) Uani 1 1 d . . . . .
F24 F 0.5124(3) -0.09510(16) 0.99461(15) 0.1177(14) Uani 1 1 d . . . . .
N12 N 0.6864(5) 0.7762(4) 0.9065(2) 0.117(2) Uani 1 1 d . . . . .
C105 C 0.7045(5) 0.8333(4) 0.8932(2) 0.102(2) Uani 1 1 d . . . . .
C106 C 0.7119(10) 0.9151(6) 0.8829(4) 0.218(7) Uani 1 1 d . . . . .
H10C H 0.757085 0.924549 0.855633 0.327 Uiso 1 1 calc GR . . . .
H10D H 0.734783 0.951848 0.916105 0.327 Uiso 1 1 calc GR . . . .
H10E H 0.649207 0.926634 0.869675 0.327 Uiso 1 1 calc GR . . . .
N13 N 0.1221(3) 0.3820(3) 0.8052(2) 0.0953(15) Uani 1 1 d . . . . .
C107 C 0.0605(3) 0.3279(3) 0.80048(18) 0.0581(10) Uani 1 1 d . . . . .
C108 C -0.0162(3) 0.2592(3) 0.79456(16) 0.0590(10) Uani 1 1 d . . . . .
H10F H -0.016372 0.226602 0.759404 0.089 Uiso 1 1 calc GR . . . .
H10G H -0.077173 0.280221 0.797133 0.089 Uiso 1 1 calc GR . . . .
H10H H -0.007121 0.224102 0.823120 0.089 Uiso 1 1 calc GR . . . .
N14 N 0.1347(2) -0.08187(19) 0.53420(11) 0.0414(6) Uani 1 1 d . . . . .
C109 C 0.1288(2) -0.0239(2) 0.51310(13) 0.0361(7) Uani 1 1 d . . . . .
C110 C 0.1234(3) 0.0501(2) 0.48633(15) 0.0442(8) Uani 1 1 d . . . . .
H11C H 0.083425 0.035057 0.452267 0.066 Uiso 1 1 calc GR . . . .
H11D H 0.187684 0.074293 0.479178 0.066 Uiso 1 1 calc GR . . . .
H11E H 0.095487 0.090620 0.509555 0.066 Uiso 1 1 calc GR . . . .
N15 N 0.3357(2) 0.1878(2) 0.47839(14) 0.0524(8) Uani 1 1 d . . . . .
C111 C 0.3224(2) 0.2393(2) 0.45415(15) 0.0450(8) Uani 1 1 d . . . . .
C112 C 0.3041(3) 0.3067(3) 0.4239(2) 0.0702(12) Uani 1 1 d . . . . .
H11F H 0.360804 0.349227 0.428091 0.105 Uiso 1 1 calc GR . . . .
H11G H 0.249889 0.330942 0.437404 0.105 Uiso 1 1 calc GR . . . .
H11H H 0.289419 0.285443 0.385727 0.105 Uiso 1 1 calc GR . . . .

loop_
_atom_site_aniso_label
_atom_site_aniso_U_11
_atom_site_aniso_U_22
_atom_site_aniso_U_33
_atom_site_aniso_U_23
_atom_site_aniso_U_13
_atom_site_aniso_U_12
N1 0.0414(15) 0.0453(15) 0.0256(13) -0.0088(11) 0.0052(11) 0.0088(12)
N2 0.0350(15) 0.075(2) 0.0298(14) -0.0172(14) -0.0003(12) 0.0001(14)
N3 0.0325(13) 0.0365(13) 0.0257(12) -0.0053(10) 0.0074(10) 0.0005(11)
N4 0.0383(14) 0.0213(11) 0.0334(13) -0.0074(10) 0.0021(11) 0.0038(10)
C1 0.0333(16) 0.0436(18) 0.0268(15) -0.0082(13) 0.0018(12) 0.0126(14)
C2 0.0321(15) 0.0370(16) 0.0249(14) -0.0073(12) 0.0036(12) 0.0106(13)
C3 0.0345(16) 0.0483(18) 0.0182(13) -0.0097(12) 0.0003(11) 0.0134(14)
C4 0.0389(17) 0.054(2) 0.0212(14) -0.0053(13) -0.0003(12) 0.0173(15)
C5 0.050(2) 0.0497(19) 0.0246(15) -0.0028(13) 0.0041(14) 0.0179(16)
C6 0.0295(15) 0.0544(19) 0.0192(13) -0.0146(13) -0.0001(11) 0.0104(14)
C7 0.0344(16) 0.0504(19) 0.0250(15) -0.0146(13) 0.0022(12) 0.0080(14)
C8 0.0381(18) 0.059(2) 0.0312(16) -0.0163(15) 0.0004(14) 0.0044(16)
C9 0.0301(17) 0.080(3) 0.0272(16) -0.0190(17) -0.0037(13) 0.0090(17)
C10 0.0353(17) 0.063(2) 0.0231(15) -0.0141(14) -0.0044(12) 0.0137(16)
C11 0.0364(19) 0.081(3) 0.0395(19) -0.0195(19) 0.0054(15) -0.0114(18)
C12 0.0232(15) 0.059(2) 0.0377(18) -0.0106(15) 0.0020(13) -0.0065(14)
C13 0.0288(16) 0.061(2) 0.0339(17) 0.0064(15) -0.0001(13) -0.0003(15)
C14 0.0304(16) 0.0421(17) 0.0368(17) 0.0034(14) 0.0044(13) 0.0049(13)
C15 0.0230(14) 0.0341(15) 0.0328(15) -0.0014(12) 0.0028(12) 0.0006(12)
C16 0.0271(15) 0.0387(17) 0.0372(16) -0.0009(13) 0.0023(12) 0.0030(13)
C17 0.0267(15) 0.0440(18) 0.0466(19) -0.0133(15) 0.0047(14) 0.0027(13)
C18 0.0274(14) 0.0273(14) 0.0329(15) 0.0004(12) 0.0042(12) -0.0013(11)
C19 0.0267(15) 0.0331(15) 0.0358(16) 0.0001(12) 0.0021(12) -0.0001(12)
C20 0.0296(15) 0.0337(16) 0.0392(17) -0.0030(13) 0.0091(13) 0.0010(12)
C21 0.0325(16) 0.0325(15) 0.0325(16) 0.0009(12) 0.0094(13) -0.0077(12)
C22 0.0323(16) 0.0364(16) 0.0312(15) 0.0038(13) 0.0013(12) -0.0013(13)
C23 0.0274(14) 0.0330(15) 0.0354(16) 0.0023(12) 0.0053(12) 0.0030(12)
C24 0.0385(17) 0.0410(17) 0.0313(16) -0.0014(13) 0.0129(13) -0.0047(14)
C25 0.0291(15) 0.0385(16) 0.0304(15) -0.0089(13) 0.0059(12) 0.0066(13)
C26 0.0323(15) 0.0324(15) 0.0289(15) -0.0083(12) 0.0041(12) 0.0111(12)
C27 0.0296(14) 0.0290(14) 0.0209(13) -0.0083(11) 0.0038(11) 0.0074(12)
C28 0.0301(15) 0.0325(15) 0.0205(13) -0.0065(11) 0.0018(11) 0.0045(12)
C29 0.0348(16) 0.0365(16) 0.0227(14) -0.0026(12) 0.0041(12) 0.0056(13)
C30 0.0292(14) 0.0248(14) 0.0247(13) -0.0099(11) 0.0012(11) 0.0056(11)
C31 0.0352(16) 0.0252(14) 0.0358(16) -0.0070(12) 0.0022(13) 0.0107(12)
C32 0.0409(17) 0.0218(14) 0.0365(16) -0.0072(12) 0.0040(13) 0.0101(12)
C33 0.0305(15) 0.0313(15) 0.0266(14) -0.0090(12) -0.0007(12) 0.0038(12)
C34 0.0306(15) 0.0279(14) 0.0219(13) -0.0059(11) -0.0007(11) 0.0053(12)
C35 0.0459(18) 0.0229(14) 0.0426(18) -0.0071(13) 0.0044(14) -0.0027(13)
C36 0.0366(16) 0.0201(13) 0.0368(16) -0.0004(12) 0.0052(13) -0.0035(12)
C37 0.0321(15) 0.0247(14) 0.0425(17) 0.0051(12) 0.0031(13) 0.0021(12)
C38 0.0338(16) 0.0286(15) 0.0340(16) 0.0056(12) -0.0003(12) -0.0010(12)
C39 0.0341(15) 0.0213(13) 0.0313(15) 0.0049(11) 0.0027(12) -0.0012(11)
C40 0.0362(16) 0.0299(15) 0.0363(16) 0.0052(12) 0.0024(13) 0.0070(13)
C41 0.0359(16) 0.0295(15) 0.0351(16) 0.0004(12) -0.0032(13) -0.0005(13)
C42 0.0349(16) 0.0284(15) 0.0329(16) 0.0036(12) 0.0026(12) 0.0001(12)
C43 0.0407(17) 0.0294(15) 0.0327(16) 0.0072(12) 0.0026(13) 0.0041(13)
C44 0.0416(18) 0.0398(17) 0.0305(16) 0.0061(13) 0.0022(13) -0.0002(14)
C45 0.0440(18) 0.0373(17) 0.0316(16) -0.0003(13) 0.0067(13) 0.0033(14)
C46 0.051(2) 0.0345(17) 0.0423(18) 0.0014(14) 0.0034(15) 0.0120(15)
C47 0.0506(19) 0.0327(16) 0.0304(16) 0.0033(13) 0.0000(14) 0.0094(14)
C48 0.049(2) 0.0455(19) 0.0377(18) -0.0017(15) 0.0107(15) 0.0030(16)
N5 0.0508(18) 0.062(2) 0.0490(19) 0.0037(15) -0.0127(15) 0.0141(15)
N6 0.054(2) 0.068(2) 0.068(3) 0.0142(19) -0.0053(18) 0.0022(17)
N7 0.063(2) 0.092(3) 0.077(3) 0.027(2) -0.009(2) -0.008(2)
N8 0.034(4) 0.034(4) 0.027(4) -0.003(3) 0.003(4) 0.012(3)
N8A 0.032(4) 0.064(5) 0.030(3) 0.005(4) 0.001(3) 0.014(3)
N9 0.032(3) 0.041(5) 0.015(3) -0.004(3) -0.003(3) 0.017(3)
N9A 0.033(3) 0.035(3) 0.023(2) -0.004(2) -0.005(2) 0.011(2)
N10 0.0497(18) 0.0601(19) 0.0274(13) -0.0152(13) -0.0108(12) 0.0385(15)
N11 0.0415(15) 0.0370(14) 0.0333(13) 0.0056(11) 0.0025(11) 0.0212(12)
C49 0.0482(19) 0.0296(16) 0.049(2) 0.0070(14) -0.0043(15) 0.0107(14)
C50 0.069(2) 0.0381(18) 0.0396(18) 0.0105(15) -0.0034(17) 0.0191(17)
C51 0.080(3) 0.064(2) 0.0371(19) 0.0161(17) 0.0059(18) 0.045(2)
C52 0.061(2) 0.060(2) 0.0385(18) 0.0155(16) 0.0058(16) 0.0395(19)
C53 0.056(2) 0.0355(17) 0.0385(17) 0.0091(14) 0.0001(15) 0.0235(15)
C54 0.050(2) 0.0356(17) 0.0471(19) 0.0058(14) 0.0020(16) 0.0200(15)
C55 0.042(6) 0.055(7) 0.037(5) 0.013(5) 0.009(5) 0.023(5)
C55A 0.038(5) 0.079(6) 0.037(4) 0.017(5) 0.004(4) 0.020(4)
C56 0.035(5) 0.043(4) 0.032(5) 0.000(3) 0.004(4) 0.009(4)
C56A 0.031(4) 0.062(4) 0.027(4) 0.002(3) 0.002(3) 0.015(3)
C57 0.033(4) 0.051(4) 0.035(7) 0.005(4) 0.005(4) 0.010(3)
C57A 0.034(3) 0.054(4) 0.020(4) -0.005(3) 0.002(3) 0.016(2)
C58 0.028(3) 0.044(3) 0.021(5) -0.005(3) 0.002(3) 0.011(2)
C58A 0.030(2) 0.049(3) 0.021(4) -0.009(2) 0.001(2) 0.015(2)
C59 0.029(3) 0.033(5) 0.022(8) -0.006(5) 0.001(3) 0.013(3)
C59A 0.031(3) 0.055(7) 0.025(6) -0.004(5) -0.001(3) 0.014(3)
C60 0.030(4) 0.033(4) 0.025(5) -0.005(3) 0.000(4) 0.011(3)
C60A 0.029(3) 0.062(6) 0.033(5) 0.004(4) 0.003(3) 0.016(3)
C61 0.027(4) 0.042(4) 0.018(4) -0.007(3) 0.001(3) 0.010(3)
C61A 0.024(3) 0.045(4) 0.019(3) -0.011(3) 0.001(3) 0.012(3)
C62 0.031(4) 0.038(5) 0.020(4) -0.005(4) -0.007(3) 0.017(4)
C62A 0.031(4) 0.032(4) 0.023(3) -0.005(3) 0.000(2) 0.010(3)
C63 0.029(4) 0.042(4) 0.015(3) -0.004(3) -0.004(3) 0.018(3)
C63A 0.031(3) 0.033(4) 0.028(4) -0.005(3) -0.004(2) 0.011(3)
C64 0.034(3) 0.044(5) 0.020(4) -0.007(3) -0.004(3) 0.013(3)
C64A 0.033(3) 0.034(3) 0.026(3) -0.010(2) -0.004(3) 0.010(2)
C65 0.023(5) 0.039(9) 0.021(5) -0.006(6) -0.001(6) 0.005(6)
C65A 0.026(4) 0.029(5) 0.029(4) -0.008(3) -0.005(5) 0.004(4)
C66 0.046(4) 0.044(5) 0.025(3) -0.006(3) -0.007(3) 0.028(4)
C66A 0.047(3) 0.034(3) 0.030(3) -0.0069(19) -0.009(2) 0.019(3)
C67 0.036(5) 0.026(4) 0.019(3) 0.005(2) 0.000(2) 0.013(3)
C67A 0.040(4) 0.026(3) 0.023(2) 0.001(2) -0.003(2) 0.013(3)
C68 0.0400(17) 0.0407(17) 0.0252(14) 0.0000(12) 0.0013(12) 0.0244(14)
C69 0.0266(14) 0.0251(13) 0.0285(14) 0.0045(11) 0.0015(11) 0.0105(11)
C70 0.0317(15) 0.0314(15) 0.0256(14) 0.0038(11) 0.0014(11) 0.0136(12)
C71 0.024(5) 0.026(5) 0.021(3) 0.002(3) 0.002(3) 0.010(4)
C71A 0.032(4) 0.027(4) 0.024(3) -0.001(3) 0.001(2) 0.011(3)
C72 0.031(4) 0.029(4) 0.023(3) 0.001(3) -0.002(2) 0.013(3)
C72A 0.036(4) 0.033(3) 0.029(2) -0.004(2) -0.005(2) 0.018(3)
C73 0.0368(16) 0.0310(15) 0.0209(13) 0.0008(11) -0.0020(11) 0.0165(12)
C74 0.0338(15) 0.0216(13) 0.0338(15) -0.0039(11) -0.0015(12) 0.0058(11)
C75 0.0317(15) 0.0265(14) 0.0341(15) -0.0010(12) 0.0069(12) 0.0051(12)
C76 0.0351(15) 0.0214(13) 0.0290(14) 0.0018(11) 0.0030(12) 0.0058(11)
C77 0.0384(17) 0.0216(14) 0.0432(17) 0.0056(12) 0.0065(14) 0.0028(12)
C78 0.0338(16) 0.0377(17) 0.0400(17) 0.0085(13) 0.0124(13) 0.0107(13)
C79 0.057(2) 0.0248(15) 0.0412(18) -0.0044(13) 0.0094(15) 0.0104(14)
C80 0.072(6) 0.030(3) 0.061(6) -0.010(4) 0.034(4) 0.009(4)
C80A 0.094(17) 0.046(8) 0.044(10) -0.008(7) 0.028(9) 0.023(10)
C81 0.064(5) 0.056(5) 0.096(7) -0.055(5) -0.004(4) 0.005(4)
C81A 0.095(16) 0.029(7) 0.14(2) -0.037(9) 0.087(16) -0.015(8)
C82 0.128(9) 0.050(5) 0.066(4) 0.015(3) 0.035(5) 0.062(6)
C82A 0.077(10) 0.036(7) 0.074(9) 0.006(6) 0.024(7) 0.032(7)
C83 0.0239(13) 0.0260(13) 0.0264(14) 0.0020(11) 0.0012(11) 0.0083(11)
C84 0.0367(16) 0.0274(14) 0.0274(14) 0.0064(11) 0.0040(12) 0.0109(12)
C85 0.0354(15) 0.0205(13) 0.0309(15) 0.0019(11) 0.0025(12) 0.0052(11)
C86 0.0281(14) 0.0255(14) 0.0281(14) 0.0042(11) -0.0013(11) 0.0056(11)
C87 0.0492(19) 0.0283(15) 0.0292(15) 0.0109(12) -0.0087(13) 0.0008(13)
C88 0.0433(17) 0.0234(14) 0.0335(16) 0.0035(12) -0.0079(13) -0.0025(12)
C89 0.0403(17) 0.0292(15) 0.0271(15) 0.0014(12) -0.0039(12) 0.0044(13)
C90 0.057(2) 0.0346(17) 0.0333(17) -0.0034(13) -0.0003(15) 0.0085(15)
C91 0.0493(19) 0.0378(17) 0.0251(15) 0.0033(13) -0.0034(13) 0.0054(14)
C92 0.0400(18) 0.0418(18) 0.0332(16) -0.0016(14) -0.0090(13) 0.0012(14)
C93 0.034(7) 0.043(6) 0.022(4) -0.004(4) -0.007(4) 0.026(5)
C93A 0.035(5) 0.039(5) 0.027(3) -0.006(3) -0.006(3) 0.019(4)
C94 0.0295(16) 0.065(2) 0.0360(17) -0.0261(17) -0.0053(13) 0.0172(16)
C95 0.0262(15) 0.0395(17) 0.0320(15) -0.0109(13) 0.0023(12) 0.0065(12)
C96 0.0268(14) 0.0261(13) 0.0217(13) -0.0069(11) 0.0008(11) 0.0092(11)
C97 0.0335(15) 0.0274(14) 0.0244(14) -0.0013(11) 0.0024(11) 0.0125(12)
C98 0.060(2) 0.0404(17) 0.0239(15) -0.0042(13) -0.0014(14) 0.0310(16)
C99 0.0264(14) 0.0229(13) 0.0217(13) -0.0014(10) 0.0021(10) 0.0060(11)
C100 0.0337(15) 0.0249(14) 0.0319(15) 0.0007(11) 0.0057(12) 0.0035(12)
C101 0.054(2) 0.0270(15) 0.0339(16) 0.0056(12) 0.0075(14) 0.0115(14)
C102 0.0299(15) 0.0405(17) 0.0276(15) -0.0015(12) 0.0033(12) 0.0106(13)
C103 0.0288(14) 0.0248(13) 0.0247(13) -0.0001(11) 0.0021(11) 0.0063(11)
C104 0.061(2) 0.050(2) 0.0396(18) 0.0080(15) 0.0006(16) 0.0384(18)
P1 0.0391(4) 0.0346(4) 0.0301(4) 0.0041(3) 0.0030(3) 0.0133(3)
F1 0.0621(13) 0.0381(10) 0.0517(12) 0.0011(9) 0.0015(10) 0.0191(9)
F2 0.0592(13) 0.0515(12) 0.0548(12) -0.0025(10) 0.0031(10) 0.0305(10)
F3 0.0430(11) 0.0446(10) 0.0437(10) 0.0035(8) 0.0065(8) 0.0087(8)
F4 0.0568(12) 0.0519(11) 0.0328(10) 0.0093(8) 0.0024(8) 0.0045(9)
F5 0.0425(11) 0.0684(14) 0.0560(13) 0.0012(11) -0.0023(9) -0.0019(10)
F6 0.0673(14) 0.0559(12) 0.0331(10) 0.0094(9) 0.0020(9) 0.0178(10)
P2 0.0416(13) 0.0613(18) 0.0591(18) -0.0269(13) -0.0067(10) 0.0141(12)
F7 0.074(4) 0.086(4) 0.100(4) -0.031(3) 0.032(3) 0.018(3)
F8 0.109(4) 0.080(3) 0.050(2) -0.025(2) -0.017(2) 0.041(3)
F9 0.057(2) 0.089(4) 0.103(4) -0.001(3) -0.023(2) 0.002(2)
F10 0.088(3) 0.099(5) 0.091(3) 0.012(3) -0.004(3) 0.050(3)
F11 0.052(3) 0.061(3) 0.053(3) -0.011(2) 0.0093(19) 0.024(2)
F12 0.058(3) 0.077(3) 0.047(2) -0.011(2) -0.010(2) 0.004(2)
P2A 0.0360(13) 0.073(3) 0.0372(17) 0.0131(18) -0.0029(11) 0.0096(15)
F7A 0.061(4) 0.077(4) 0.097(5) -0.010(3) -0.001(3) 0.021(3)
F8A 0.074(4) 0.147(7) 0.049(3) -0.016(4) -0.001(3) 0.040(4)
F9A 0.053(3) 0.112(6) 0.048(3) -0.006(3) 0.001(2) 0.010(3)
F10A 0.087(5) 0.140(7) 0.110(6) 0.071(5) 0.026(4) 0.076(5)
F11A 0.027(4) 0.157(9) 0.268(14) 0.148(9) 0.001(5) -0.010(4)
F12A 0.094(7) 0.079(5) 0.083(5) 0.049(4) -0.022(4) -0.007(4)
P3 0.1038(19) 0.0463(13) 0.0723(13) -0.0089(10) -0.0431(12) 0.0390(12)
F13 0.074(2) 0.0390(18) 0.063(2) 0.0093(18) -0.011(2) 0.0166(16)
F14 0.129(4) 0.082(3) 0.081(3) -0.011(3) -0.034(3) 0.067(3)
F15 0.143(5) 0.081(3) 0.091(4) -0.025(3) -0.052(3) 0.073(3)
F16 0.171(5) 0.088(3) 0.070(3) 0.026(2) 0.011(3) 0.053(3)
F17 0.070(3) 0.077(3) 0.078(3) 0.011(2) -0.008(2) 0.024(2)
F18 0.091(4) 0.034(3) 0.116(4) 0.016(2) 0.012(3) 0.005(3)
P3A 0.061(2) 0.050(2) 0.105(3) 0.040(2) 0.017(2) 0.0241(18)
F13A 0.067(6) 0.054(6) 0.159(8) -0.008(5) 0.024(5) 0.001(5)
F14A 0.122(6) 0.115(6) 0.130(6) 0.063(5) 0.008(5) 0.066(5)
F15A 0.037(3) 0.039(3) 0.151(6) 0.036(4) 0.030(4) 0.009(3)
F16A 0.089(5) 0.066(5) 0.179(7) 0.072(6) -0.012(6) 0.011(4)
F17A 0.063(5) 0.103(6) 0.153(7) 0.057(5) 0.012(5) 0.026(4)
F18A 0.093(6) 0.076(5) 0.127(6) 0.051(5) 0.043(5) 0.052(4)
P4 0.0376(7) 0.1083(14) 0.0663(10) 0.0452(10) 0.0037(7) 0.0195(8)
F19 0.0469(15) 0.136(3) 0.116(2) 0.030(2) 0.0241(15) 0.0077(16)
F20 0.094(2) 0.124(3) 0.0727(18) 0.0459(18) -0.0168(15) 0.0117(19)
F21 0.0645(16) 0.106(2) 0.095(2) 0.0411(17) -0.0059(14) 0.0259(15)
P5 0.1084(15) 0.0393(8) 0.0962(13) 0.0246(8) -0.0488(12) 0.0015(8)
F22 0.166(3) 0.0611(17) 0.101(2) 0.0260(16) -0.053(2) 0.0104(19)
F23 0.113(3) 0.088(2) 0.156(3) 0.059(2) -0.061(2) -0.0076(19)
F24 0.170(3) 0.0447(15) 0.127(3) 0.0232(16) -0.073(2) 0.0089(18)
N12 0.173(6) 0.102(4) 0.067(3) 0.018(3) 0.005(3) -0.006(4)
C105 0.137(5) 0.064(3) 0.090(4) 0.035(3) -0.038(4) -0.034(3)
C106 0.329(16) 0.146(8) 0.131(7) 0.043(6) -0.050(9) -0.120(9)
N13 0.063(3) 0.061(3) 0.166(5) 0.033(3) 0.007(3) 0.012(2)
C107 0.056(2) 0.047(2) 0.074(3) 0.0118(19) -0.002(2) 0.017(2)
C108 0.075(3) 0.054(2) 0.041(2) -0.0086(17) -0.0070(19) 0.003(2)
N14 0.0415(16) 0.0470(17) 0.0345(14) -0.0040(13) 0.0009(12) 0.0104(13)
C109 0.0296(15) 0.0437(19) 0.0322(16) -0.0087(14) 0.0013(12) 0.0064(13)
C110 0.0428(19) 0.0385(18) 0.051(2) 0.0018(15) 0.0061(15) 0.0071(15)
N15 0.0463(18) 0.0511(19) 0.058(2) -0.0041(16) -0.0004(15) 0.0133(15)
C111 0.0358(18) 0.047(2) 0.050(2) -0.0060(17) -0.0006(15) 0.0096(15)
C112 0.051(2) 0.071(3) 0.090(3) 0.028(3) -0.004(2) 0.004(2)

loop_
_atom_type_symbol
_atom_type_description
_atom_type_scat_dispersion_real
_atom_type_scat_dispersion_imag
_atom_type_scat_source
C C 0.0181 0.0091 'International Tables Vol C Tables 4.2.6.8 and 6.1.1.4'
H H 0.0000 0.0000 'International Tables Vol C Tables 4.2.6.8 and 6.1.1.4'
F F 0.0727 0.0534 'International Tables Vol C Tables 4.2.6.8 and 6.1.1.4'
N N 0.0311 0.0180 'International Tables Vol C Tables 4.2.6.8 and 6.1.1.4'
P P 0.2955 0.4335 'International Tables Vol C Tables 4.2.6.8 and 6.1.1.4'

loop_
_geom_angle_atom_site_label_1
_geom_angle_atom_site_label_2
_geom_angle_atom_site_label_3
_geom_angle
_geom_angle_site_symmetry_1
_geom_angle_site_symmetry_3
C1 N1 C5 119.4(3) . .
C1 N1 C48 120.3(3) . .
C5 N1 C48 119.0(3) . .
C8 N2 C11 118.7(4) . .
C9 N2 C8 119.3(3) . .
C9 N2 C11 120.9(3) . .
C25 N3 C24 119.9(3) . .
C25 N3 C29 119.3(3) . .
C29 N3 C24 119.6(3) . .
C32 N4 C35 120.7(3) . .
C33 N4 C32 119.2(3) . .
C33 N4 C35 119.1(3) . .
N1 C1 H1 119.1 . .
C2 C1 N1 121.8(3) . .
C2 C1 H1 119.1 . .
C1 C2 H2 119.4 . .
C1 C2 C3 121.3(3) . .
C3 C2 H2 119.4 . .
C4 C3 C2 114.8(3) . .
C6 C3 C2 121.8(3) . .
C6 C3 C4 123.4(3) . .
C3 C4 H4 119.1 . .
C5 C4 C3 121.8(3) . .
C5 C4 H4 119.1 . .
N1 C5 H5 119.6 . .
C4 C5 N1 120.8(3) . .
C4 C5 H5 119.6 . .
C3 C6 C7 122.3(3) . .
C3 C6 C10 122.9(3) . .
C7 C6 C10 114.8(3) . .
C6 C7 H7 119.2 . .
C8 C7 C6 121.7(3) . .
C8 C7 H7 119.2 . .
N2 C8 H8 119.3 . .
C7 C8 N2 121.4(4) . .
C7 C8 H8 119.3 . .
N2 C9 H9 119.0 . .
C10 C9 N2 122.0(3) . .
C10 C9 H9 119.0 . .
C6 C10 H10 119.6 . .
C9 C10 C6 120.9(4) . .
C9 C10 H10 119.6 . .
N2 C11 H11A 109.9 . .
N2 C11 H11B 109.9 . .
N2 C11 C12 109.0(3) . .
H11A C11 H11B 108.3 . .
C12 C11 H11A 109.9 . .
C12 C11 H11B 109.9 . .
C13 C12 C11 119.2(4) . .
C17 C12 C11 121.5(3) . .
C17 C12 C13 119.1(3) . .
C12 C13 H13 119.9 . .
C12 C13 C14 120.3(3) . .
C14 C13 H13 119.9 . .
C13 C14 H14 119.5 . .
C13 C14 C15 121.0(3) . .
C15 C14 H14 119.5 . .
C14 C15 C18 120.1(3) . .
C16 C15 C14 118.1(3) . .
C16 C15 C18 121.8(3) . .
C15 C16 H16 119.5 . .
C17 C16 C15 120.9(3) . .
C17 C16 H16 119.5 . .
C12 C17 C16 120.6(3) . .
C12 C17 H17 119.7 . .
C16 C17 H17 119.7 . .
C19 C18 C15 121.2(3) . .
C19 C18 C23 117.5(3) . .
C23 C18 C15 121.3(3) . .
C18 C19 H19 119.3 . .
C20 C19 C18 121.4(3) . .
C20 C19 H19 119.3 . .
C19 C20 H20 119.8 . .
C19 C20 C21 120.5(3) . .
C21 C20 H20 119.8 . .
C20 C21 C24 120.2(3) . .
C22 C21 C20 118.8(3) . .
C22 C21 C24 120.8(3) . .
C21 C22 H22 119.7 . .
C23 C22 C21 120.7(3) . .
C23 C22 H22 119.7 . .
C18 C23 H23 119.5 . .
C22 C23 C18 121.1(3) . .
C22 C23 H23 119.5 . .
N3 C24 C21 108.8(2) . .
N3 C24 H24A 109.9 . .
N3 C24 H24B 109.9 . .
C21 C24 H24A 109.9 . .
C21 C24 H24B 109.9 . .
H24A C24 H24B 108.3 . .
N3 C25 H25 119.1 . .
C26 C25 N3 121.8(3) . .
C26 C25 H25 119.1 . .
C25 C26 H26 119.4 . .
C25 C26 C27 121.2(3) . .
C27 C26 H26 119.4 . .
C28 C27 C26 114.8(3) . .
C30 C27 C26 122.9(3) . .
C30 C27 C28 122.3(3) . .
C27 C28 H28 119.1 . .
C29 C28 C27 121.8(3) . .
C29 C28 H28 119.1 . .
N3 C29 H29 119.5 . .
C28 C29 N3 121.1(3) . .
C28 C29 H29 119.5 . .
C27 C30 C31 123.2(3) . .
C27 C30 C34 122.3(3) . .
C31 C30 C34 114.5(3) . .
C30 C31 H31 119.0 . .
C32 C31 C30 122.0(3) . .
C32 C31 H31 119.0 . .
N4 C32 H32 119.5 . .
C31 C32 N4 121.1(3) . .
C31 C32 H32 119.5 . .
N4 C33 H33 118.9 . .
C34 C33 N4 122.1(3) . .
C34 C33 H33 118.9 . .
C30 C34 H34 119.5 . .
C33 C34 C30 121.0(3) . .
C33 C34 H34 119.5 . .
N4 C35 H35A 110.0 . .
N4 C35 H35B 110.0 . .
N4 C35 C36 108.6(2) . .
H35A C35 H35B 108.4 . .
C36 C35 H35A 110.0 . .
C36 C35 H35B 110.0 . .
C37 C36 C35 119.9(3) . .
C41 C36 C35 120.8(3) . .
C41 C36 C37 118.9(3) . .
C36 C37 H37 119.9 . .
C38 C37 C36 120.3(3) . .
C38 C37 H37 119.9 . .
C37 C38 H38 119.3 . .
C37 C38 C39 121.5(3) . .
C39 C38 H38 119.3 . .
C38 C39 C40 117.8(3) . .
C38 C39 C42 121.0(3) . .
C40 C39 C42 121.2(3) . .
C39 C40 H40 119.6 . .
C41 C40 C39 120.8(3) . .
C41 C40 H40 119.6 . .
C36 C41 H41 119.6 . .
C40 C41 C36 120.8(3) . .
C40 C41 H41 119.6 . .
C43 C42 C39 120.8(3) . .
C43 C42 C47 117.5(3) . .
C47 C42 C39 121.7(3) . .
C42 C43 H43 119.4 . .
C44 C43 C42 121.3(3) . .
C44 C43 H43 119.4 . .
C43 C44 H44 119.7 . .
C45 C44 C43 120.6(3) . .
C45 C44 H44 119.7 . .
C44 C45 C46 118.8(3) . .
C44 C45 C48 120.4(3) . .
C46 C45 C48 120.7(3) . .
C45 C46 H46 119.5 . .
C47 C46 C45 121.0(3) . .
C47 C46 H46 119.5 . .
C42 C47 H47 119.6 . .
C46 C47 C42 120.8(3) . .
C46 C47 H47 119.6 . .
N1 C48 C45 108.7(3) . .
N1 C48 H48A 109.9 . .
N1 C48 H48B 109.9 . .
C45 C48 H48A 109.9 . .
C45 C48 H48B 109.9 . .
H48A C48 H48B 108.3 . .
N6 N5 C49 116.6(3) . .
N7 N6 N5 171.8(5) . .
C56 N8 C55 118.1(10) . .
C60 N8 C55 120.4(9) . .
C60 N8 C56 121.3(10) . .
C56A N8A C55A 123.2(8) . .
C60A N8A C55A 118.7(8) . .
C60A N8A C56A 118.1(8) . .
C63 N9 C66 118.6(8) . .
C64 N9 C63 119.7(8) . .
C64 N9 C66 121.6(11) . .
C63A N9A C64A 119.7(5) . .
C63A N9A C66A 117.7(6) . .
C64A N9A C66A 122.6(6) . .
C94 N10 C93 106.8(6) . .
C94 N10 C93A 129.4(5) . .
C98 N10 C93 134.3(6) . .
C98 N10 C93A 111.6(5) . .
C98 N10 C94 119.0(3) . .
C101 N11 C104 120.8(3) . .
C102 N11 C101 118.8(3) . .
C102 N11 C104 120.2(3) . .
C50 C49 N5 123.0(3) . .
C54 C49 N5 116.4(3) . .
C54 C49 C50 120.6(3) . .
C49 C50 H50 120.2 . .
C51 C50 C49 119.5(3) . .
C51 C50 H50 120.2 . .
C50 C51 C52 119.6(3) . .
C50 C51 C55 111.6(6) . .
C50 C51 C55A 122.9(5) . .
C52 C51 C55 127.9(6) . .
C52 C51 C55A 116.6(5) . .
C51 C52 H52 119.5 . .
C53 C52 C51 121.0(3) . .
C53 C52 H52 119.5 . .
C52 C53 C54 119.4(3) . .
C52 C53 C104 121.6(3) . .
C54 C53 C104 118.9(3) . .
C49 C54 C53 119.9(3) . .
C49 C54 H54 120.1 . .
C53 C54 H54 120.1 . .
N8 C55 H55A 109.5 . .
N8 C55 H55B 109.5 . .
C51 C55 N8 110.6(11) . .
C51 C55 H55A 109.5 . .
C51 C55 H55B 109.5 . .
H55A C55 H55B 108.1 . .
N8A C55A C51 110.1(8) . .
N8A C55A H55C 109.6 . .
N8A C55A H55D 109.6 . .
C51 C55A H55C 109.6 . .
C51 C55A H55D 109.6 . .
H55C C55A H55D 108.2 . .
N8 C56 H56 118.4 . .
C57 C56 N8 123.2(13) . .
C57 C56 H56 118.4 . .
N8A C56A H56A 119.8 . .
N8A C56A C57A 120.3(9) . .
C57A C56A H56A 119.8 . .
C56 C57 H57 120.8 . .
C56 C57 C58 118(2) . .
C58 C57 H57 120.8 . .
C56A C57A H57A 118.3 . .
C56A C57A C58A 123.4(15) . .
C58A C57A H57A 118.3 . .
C57 C58 C59 115(3) . .
C61 C58 C57 122(3) . .
C61 C58 C59 122(2) . .
C57A C58A C61A 124(2) . .
C59A C58A C57A 113(2) . .
C59A C58A C61A 123(2) . .
C58 C59 H59 120.6 . .
C60 C59 C58 118.8(19) . .
C60 C59 H59 120.6 . .
C58A C59A H59A 118.3 . .
C60A C59A C58A 123.4(17) . .
C60A C59A H59A 118.3 . .
N8 C60 C59 122.3(13) . .
N8 C60 H60 118.8 . .
C59 C60 H60 118.8 . .
N8A C60A C59A 121.3(10) . .
N8A C60A H60A 119.4 . .
C59A C60A H60A 119.4 . .
C58 C61 C62 122.0(17) . .
C58 C61 C65 120.9(19) . .
C62 C61 C65 117.1(14) . .
C58A C61A C62A 121.6(13) . .
C65A C61A C58A 125.1(14) . .
C65A C61A C62A 113.3(9) . .
C61 C62 H62 120.5 . .
C63 C62 C61 119.1(11) . .
C63 C62 H62 120.5 . .
C61A C62A H62A 119.4 . .
C63A C62A C61A 121.3(8) . .
C63A C62A H62A 119.4 . .
N9 C63 C62 122.5(9) . .
N9 C63 H63 118.7 . .
C62 C63 H63 118.7 . .
N9A C63A C62A 121.1(7) . .
N9A C63A H63A 119.4 . .
C62A C63A H63A 119.4 . .
N9 C64 H64 119.7 . .
N9 C64 C65 120.5(11) . .
C65 C64 H64 119.7 . .
N9A C64A H64A 119.1 . .
C65A C64A N9A 121.8(8) . .
C65A C64A H64A 119.1 . .
C61 C65 H65 119.7 . .
C64 C65 C61 120.6(13) . .
C64 C65 H65 119.7 . .
C61A C65A H65A 118.6 . .
C64A C65A C61A 122.8(10) . .
C64A C65A H65A 118.6 . .
N9 C66 H66A 108.9 . .
N9 C66 H66B 108.9 . .
N9 C66 C67 113.5(6) . .
H66A C66 H66B 107.7 . .
C67 C66 H66A 108.9 . .
C67 C66 H66B 108.9 . .
N9A C66A H66C 109.3 . .
N9A C66A H66D 109.3 . .
N9A C66A C67A 111.6(5) . .
H66C C66A H66D 108.0 . .
C67A C66A H66C 109.3 . .
C67A C66A H66D 109.3 . .
C68 C67 C66 115.9(6) . .
C72 C67 C66 122.9(7) . .
C72 C67 C68 120.6(7) . .
C68 C67A C66A 122.6(5) . .
C72A C67A C66A 119.7(6) . .
C72A C67A C68 117.5(5) . .
C67 C68 C73 121.0(4) . .
C67A C68 C73 118.3(3) . .
C69 C68 C67 115.0(4) . .
C69 C68 C67A 119.2(3) . .
C69 C68 C73 121.5(2) . .
C68 C69 H69 118.6 . .
C68 C69 C70 122.9(3) . .
C70 C69 H69 118.6 . .
C69 C70 C71 120.0(5) . .
C69 C70 C71A 116.1(4) . .
C69 C70 C83 121.4(2) . .
C71 C70 C83 117.7(5) . .
C71A C70 C83 121.3(4) . .
C70 C71 C93 119.8(9) . .
C72 C71 C70 117.2(9) . .
C72 C71 C93 122.4(11) . .
C70 C71A C93A 118.0(7) . .
C72A C71A C70 121.0(7) . .
C72A C71A C93A 121.0(8) . .
C67 C72 H72 118.9 . .
C71 C72 C67 122.1(8) . .
C71 C72 H72 118.9 . .
C67A C72A H72A 118.9 . .
C71A C72A C67A 122.1(6) . .
C71A C72A H72A 118.9 . .
C74 C73 C68 121.0(3) . .
C74 C73 C78 117.7(3) . .
C78 C73 C68 121.4(3) . .
C73 C74 H74 119.4 . .
C73 C74 C75 121.1(3) . .
C75 C74 H74 119.4 . .
C74 C75 H75 119.1 . .
C76 C75 C74 121.8(3) . .
C76 C75 H75 119.1 . .
C75 C76 C77 116.5(3) . .
C75 C76 C79 122.2(3) . .
C77 C76 C79 121.3(3) . .
C76 C77 H77 119.0 . .
C78 C77 C76 122.0(3) . .
C78 C77 H77 119.0 . .
C73 C78 H78 119.6 . .
C77 C78 C73 120.9(3) . .
C77 C78 H78 119.6 . .
C76 C79 C80A 108.2(8) . .
C76 C79 C81 107.0(4) . .
C76 C79 C82A 105.0(5) . .
C80 C79 C76 114.9(4) . .
C80 C79 C81 107.3(6) . .
C80 C79 C82 112.5(5) . .
C80A C79 C82A 100.2(10) . .
C81A C79 C76 119.9(6) . .
C81A C79 C80A 113.4(13) . .
C81A C79 C82A 107.9(12) . .
C82 C79 C76 107.8(3) . .
C82 C79 C81 107.0(6) . .
C79 C80 H80A 109.5 . .
C79 C80 H80B 109.5 . .
C79 C80 H80C 109.5 . .
H80A C80 H80B 109.5 . .
H80A C80 H80C 109.5 . .
H80B C80 H80C 109.5 . .
C79 C80A H80D 109.5 . .
C79 C80A H80E 109.5 . .
C79 C80A H80F 109.5 . .
H80D C80A H80E 109.5 . .
H80D C80A H80F 109.5 . .
H80E C80A H80F 109.5 . .
C79 C81 H81A 109.5 . .
C79 C81 H81B 109.5 . .
C79 C81 H81C 109.5 . .
H81A C81 H81B 109.5 . .
H81A C81 H81C 109.5 . .
H81B C81 H81C 109.5 . .
C79 C81A H81D 109.5 . .
C79 C81A H81E 109.5 . .
C79 C81A H81F 109.5 . .
H81D C81A H81E 109.5 . .
H81D C81A H81F 109.5 . .
H81E C81A H81F 109.5 . .
C79 C82 H82A 109.5 . .
C79 C82 H82B 109.5 . .
C79 C82 H82C 109.5 . .
H82A C82 H82B 109.5 . .
H82A C82 H82C 109.5 . .
H82B C82 H82C 109.5 . .
C79 C82A H82D 109.5 . .
C79 C82A H82E 109.5 . .
C79 C82A H82F 109.5 . .
H82D C82A H82E 109.5 . .
H82D C82A H82F 109.5 . .
H82E C82A H82F 109.5 . .
C84 C83 C70 121.4(2) . .
C88 C83 C70 121.5(3) . .
C88 C83 C84 117.0(3) . .
C83 C84 H84 119.2 . .
C85 C84 C83 121.5(3) . .
C85 C84 H84 119.2 . .
C84 C85 H85 119.2 . .
C84 C85 C86 121.5(3) . .
C86 C85 H85 119.2 . .
C85 C86 C89 120.2(2) . .
C87 C86 C85 116.9(3) . .
C87 C86 C89 122.9(3) . .
C86 C87 H87 119.2 . .
C86 C87 C88 121.5(3) . .
C88 C87 H87 119.2 . .
C83 C88 C87 121.3(3) . .
C83 C88 H88 119.4 . .
C87 C88 H88 119.4 . .
C86 C89 C90 110.6(2) . .
C91 C89 C86 111.8(2) . .
C91 C89 C90 108.1(3) . .
C91 C89 C92 109.0(3) . .
C92 C89 C86 108.7(2) . .
C92 C89 C90 108.5(3) . .
C89 C90 H90A 109.5 . .
C89 C90 H90B 109.5 . .
C89 C90 H90C 109.5 . .
H90A C90 H90B 109.5 . .
H90A C90 H90C 109.5 . .
H90B C90 H90C 109.5 . .
C89 C91 H91A 109.5 . .
C89 C91 H91B 109.5 . .
C89 C91 H91C 109.5 . .
H91A C91 H91B 109.5 . .
H91A C91 H91C 109.5 . .
H91B C91 H91C 109.5 . .
C89 C92 H92A 109.5 . .
C89 C92 H92B 109.5 . .
C89 C92 H92C 109.5 . .
H92A C92 H92B 109.5 . .
H92A C92 H92C 109.5 . .
H92B C92 H92C 109.5 . .
N10 C93 C71 112.1(10) . .
N10 C93 H93A 109.2 . .
N10 C93 H93B 109.2 . .
C71 C93 H93A 109.2 . .
C71 C93 H93B 109.2 . .
H93A C93 H93B 107.9 . .
N10 C93A C71A 113.3(8) . .
N10 C93A H93C 108.9 . .
N10 C93A H93D 108.9 . .
C71A C93A H93C 108.9 . .
C71A C93A H93D 108.9 . .
H93C C93A H93D 107.7 . .
N10 C94 H94 119.1 . .
C95 C94 N10 121.7(3) . .
C95 C94 H94 119.1 . .
C94 C95 H95 119.5 . .
C94 C95 C96 121.0(3) . .
C96 C95 H95 119.5 . .
C95 C96 C97 114.8(3) . .
C99 C96 C95 122.7(3) . .
C99 C96 C97 122.5(3) . .
C96 C97 H97 119.4 . .
C98 C97 C96 121.2(3) . .
C98 C97 H97 119.4 . .
N10 C98 C97 122.2(3) . .
N10 C98 H98 118.9 . .
C97 C98 H98 118.9 . .
C96 C99 C100 122.6(3) . .
C96 C99 C103 123.0(2) . .
C100 C99 C103 114.3(2) . .
C99 C100 H100 119.2 . .
C101 C100 C99 121.6(3) . .
C101 C100 H100 119.2 . .
N11 C101 H101 119.1 . .
C100 C101 N11 121.8(3) . .
C100 C101 H101 119.1 . .
N11 C102 H102 119.0 . .
C103 C102 N11 122.0(3) . .
C103 C102 H102 119.0 . .
C99 C103 H103 119.3 . .
C102 C103 C99 121.3(3) . .
C102 C103 H103 119.3 . .
N11 C104 C53 112.8(3) . .
N11 C104 H10A 109.0 . .
N11 C104 H10B 109.0 . .
C53 C104 H10A 109.0 . .
C53 C104 H10B 109.0 . .
H10A C104 H10B 107.8 . .
F1 P1 F3 89.30(11) . .
F2 P1 F1 178.63(13) . .
F2 P1 F3 89.33(11) . .
F2 P1 F4 90.48(12) . .
F2 P1 F6 90.25(11) . .
F4 P1 F1 89.58(11) . .
F4 P1 F3 88.89(11) . .
F5 P1 F1 89.91(12) . .
F5 P1 F2 91.46(13) . .
F5 P1 F3 179.04(13) . .
F5 P1 F4 90.57(12) . .
F5 P1 F6 90.32(12) . .
F6 P1 F1 89.67(11) . .
F6 P1 F3 90.22(11) . .
F6 P1 F4 178.84(12) . .
F7 P2 F9 85.9(3) . .
F7 P2 F12 88.6(4) . .
F8 P2 F7 175.4(4) . .
F8 P2 F9 90.8(3) . .
F8 P2 F10 92.1(3) . .
F8 P2 F11 92.0(3) . .
F8 P2 F12 88.0(3) . .
F10 P2 F7 91.2(4) . .
F10 P2 F9 91.7(4) . .
F10 P2 F12 179.0(5) . .
F11 P2 F7 91.0(3) . .
F11 P2 F9 173.4(4) . .
F11 P2 F10 94.2(4) . .
F11 P2 F12 86.7(4) . .
F12 P2 F9 87.4(4) . .
F8A P2A F7A 177.6(4) . .
F8A P2A F10A 90.4(4) . .
F9A P2A F7A 88.5(3) . .
F9A P2A F8A 89.3(3) . .
F9A P2A F10A 88.0(3) . .
F10A P2A F7A 88.5(4) . .
F11A P2A F7A 90.8(5) . .
F11A P2A F8A 91.3(5) . .
F11A P2A F9A 175.4(5) . .
F11A P2A F10A 87.5(4) . .
F12A P2A F7A 90.7(4) . .
F12A P2A F8A 90.4(4) . .
F12A P2A F9A 92.1(4) . .
F12A P2A F10A 179.3(5) . .
F12A P2A F11A 92.4(5) . .
F13 P3 F14 178.5(4) . .
F13 P3 F15 91.2(2) . .
F13 P3 F16 90.0(3) . .
F13 P3 F17 90.2(2) . .
F13 P3 F18 92.9(3) . .
F14 P3 F15 89.4(3) . .
F14 P3 F16 88.7(3) . .
F14 P3 F18 88.4(3) . .
F15 P3 F16 85.2(3) . .
F15 P3 F18 94.8(4) . .
F17 P3 F14 88.9(3) . .
F17 P3 F15 172.2(4) . .
F17 P3 F16 87.1(3) . .
F17 P3 F18 92.8(3) . .
F18 P3 F16 177.1(3) . .
F13A P3A F15A 87.4(5) . .
F13A P3A F17A 87.3(5) . .
F14A P3A F13A 177.0(6) . .
F14A P3A F15A 92.8(5) . .
F14A P3A F17A 92.4(5) . .
F15A P3A F17A 174.2(6) . .
F16A P3A F13A 90.9(5) . .
F16A P3A F14A 86.1(5) . .
F16A P3A F15A 87.8(4) . .
F16A P3A F17A 90.0(5) . .
F18A P3A F13A 93.0(5) . .
F18A P3A F14A 89.9(5) . .
F18A P3A F15A 92.4(4) . .
F18A P3A F16A 176.1(5) . .
F18A P3A F17A 90.1(4) . .
F19 P4 F19 180.0 2_666 .
F19 P4 F20 90.34(17) 2_666 .
F19 P4 F20 90.34(17) . 2_666
F19 P4 F20 89.66(18) 2_666 2_666
F19 P4 F20 89.66(18) . .
F19 P4 F21 89.27(17) . 2_666
F19 P4 F21 90.73(17) 2_666 2_666
F19 P4 F21 89.27(17) 2_666 .
F19 P4 F21 90.73(17) . .
F20 P4 F20 180.0(3) . 2_666
F21 P4 F20 90.42(17) . 2_666
F21 P4 F20 89.59(17) 2_666 2_666
F21 P4 F20 90.41(17) 2_666 .
F21 P4 F20 89.58(17) . .
F21 P4 F21 180.0 . 2_666
F22 P5 F22 180.0 2_657 .
F22 P5 F23 91.1(2) . 2_657
F22 P5 F23 91.1(2) 2_657 .
F22 P5 F23 88.9(2) . .
F22 P5 F23 88.9(2) 2_657 2_657
F23 P5 F23 180.0 . 2_657
F24 P5 F22 89.05(18) . 2_657
F24 P5 F22 90.95(18) . .
F24 P5 F22 90.95(18) 2_657 2_657
F24 P5 F22 89.05(17) 2_657 .
F24 P5 F23 89.6(2) 2_657 2_657
F24 P5 F23 90.4(2) 2_657 .
F24 P5 F23 90.4(2) . 2_657
F24 P5 F23 89.6(2) . .
F24 P5 F24 180.0 . 2_657
N12 C105 C106 166.3(11) . .
C105 C106 H10C 109.5 . .
C105 C106 H10D 109.5 . .
C105 C106 H10E 109.5 . .
H10C C106 H10D 109.5 . .
H10C C106 H10E 109.5 . .
H10D C106 H10E 109.5 . .
N13 C107 C108 179.3(5) . .
C107 C108 H10F 109.5 . .
C107 C108 H10G 109.5 . .
C107 C108 H10H 109.5 . .
H10F C108 H10G 109.5 . .
H10F C108 H10H 109.5 . .
H10G C108 H10H 109.5 . .
N14 C109 C110 178.8(3) . .
C109 C110 H11C 109.5 . .
C109 C110 H11D 109.5 . .
C109 C110 H11E 109.5 . .
H11C C110 H11D 109.5 . .
H11C C110 H11E 109.5 . .
H11D C110 H11E 109.5 . .
N15 C111 C112 178.6(4) . .
C111 C112 H11F 109.5 . .
C111 C112 H11G 109.5 . .
C111 C112 H11H 109.5 . .
H11F C112 H11G 109.5 . .
H11F C112 H11H 109.5 . .
H11G C112 H11H 109.5 . .

loop_
_geom_bond_atom_site_label_1
_geom_bond_atom_site_label_2
_geom_bond_distance
_geom_bond_site_symmetry_2
N1 C1 1.359(4) .
N1 C5 1.368(4) .
N1 C48 1.473(4) .
N2 C8 1.367(5) .
N2 C9 1.352(5) .
N2 C11 1.475(5) .
N3 C24 1.484(4) .
N3 C25 1.359(4) .
N3 C29 1.372(4) .
N4 C32 1.369(4) .
N4 C33 1.357(4) .
N4 C35 1.478(4) .
C1 H1 0.9500 .
C1 C2 1.347(5) .
C2 H2 0.9500 .
C2 C3 1.433(4) .
C3 C4 1.418(5) .
C3 C6 1.416(5) .
C4 H4 0.9500 .
C4 C5 1.359(5) .
C5 H5 0.9500 .
C6 C7 1.422(5) .
C6 C10 1.437(4) .
C7 H7 0.9500 .
C7 C8 1.350(5) .
C8 H8 0.9500 .
C9 H9 0.9500 .
C9 C10 1.353(5) .
C10 H10 0.9500 .
C11 H11A 0.9900 .
C11 H11B 0.9900 .
C11 C12 1.511(5) .
C12 C13 1.389(5) .
C12 C17 1.387(5) .
C13 H13 0.9500 .
C13 C14 1.389(5) .
C14 H14 0.9500 .
C14 C15 1.396(4) .
C15 C16 1.395(4) .
C15 C18 1.481(4) .
C16 H16 0.9500 .
C16 C17 1.387(4) .
C17 H17 0.9500 .
C18 C19 1.396(4) .
C18 C23 1.405(4) .
C19 H19 0.9500 .
C19 C20 1.383(4) .
C20 H20 0.9500 .
C20 C21 1.393(5) .
C21 C22 1.388(4) .
C21 C24 1.509(4) .
C22 H22 0.9500 .
C22 C23 1.383(4) .
C23 H23 0.9500 .
C24 H24A 0.9900 .
C24 H24B 0.9900 .
C25 H25 0.9500 .
C25 C26 1.358(4) .
C26 H26 0.9500 .
C26 C27 1.429(4) .
C27 C28 1.429(4) .
C27 C30 1.422(4) .
C28 H28 0.9500 .
C28 C29 1.353(4) .
C29 H29 0.9500 .
C30 C31 1.428(4) .
C30 C34 1.435(4) .
C31 H31 0.9500 .
C31 C32 1.351(4) .
C32 H32 0.9500 .
C33 H33 0.9500 .
C33 C34 1.354(4) .
C34 H34 0.9500 .
C35 H35A 0.9900 .
C35 H35B 0.9900 .
C35 C36 1.516(4) .
C36 C37 1.394(4) .
C36 C41 1.391(4) .
C37 H37 0.9500 .
C37 C38 1.383(4) .
C38 H38 0.9500 .
C38 C39 1.399(4) .
C39 C40 1.402(4) .
C39 C42 1.482(4) .
C40 H40 0.9500 .
C40 C41 1.386(4) .
C41 H41 0.9500 .
C42 C43 1.400(4) .
C42 C47 1.406(4) .
C43 H43 0.9500 .
C43 C44 1.386(4) .
C44 H44 0.9500 .
C44 C45 1.385(5) .
C45 C46 1.389(5) .
C45 C48 1.514(4) .
C46 H46 0.9500 .
C46 C47 1.385(5) .
C47 H47 0.9500 .
C48 H48A 0.9900 .
C48 H48B 0.9900 .
N5 N6 1.227(5) .
N5 C49 1.420(5) .
N6 N7 1.164(5) .
N8 C55 1.496(13) .
N8 C56 1.348(14) .
N8 C60 1.334(15) .
N8A C55A 1.465(11) .
N8A C56A 1.370(10) .
N8A C60A 1.365(12) .
N9 C63 1.354(13) .
N9 C64 1.338(13) .
N9 C66 1.463(10) .
N9A C63A 1.361(10) .
N9A C64A 1.370(9) .
N9A C66A 1.466(7) .
N10 C93 1.467(15) .
N10 C93A 1.509(12) .
N10 C94 1.366(5) .
N10 C98 1.352(5) .
N11 C101 1.361(4) .
N11 C102 1.361(4) .
N11 C104 1.472(4) .
C49 C50 1.392(5) .
C49 C54 1.388(5) .
C50 H50 0.9500 .
C50 C51 1.387(5) .
C51 C52 1.390(5) .
C51 C55 1.481(16) .
C51 C55A 1.582(13) .
C52 H52 0.9500 .
C52 C53 1.383(5) .
C53 C54 1.389(5) .
C53 C104 1.512(5) .
C54 H54 0.9500 .
C55 H55A 0.9900 .
C55 H55B 0.9900 .
C55A H55C 0.9900 .
C55A H55D 0.9900 .
C56 H56 0.9500 .
C56 C57 1.346(16) .
C56A H56A 0.9500 .
C56A C57A 1.381(12) .
C57 H57 0.9500 .
C57 C58 1.47(3) .
C57A H57A 0.9500 .
C57A C58A 1.40(3) .
C58 C59 1.50(5) .
C58 C61 1.38(3) .
C58A C59A 1.39(4) .
C58A C61A 1.44(2) .
C59 H59 0.9500 .
C59 C60 1.35(2) .
C59A H59A 0.9500 .
C59A C60A 1.369(19) .
C60 H60 0.9500 .
C60A H60A 0.9500 .
C61 C62 1.40(2) .
C61 C65 1.40(2) .
C61A C62A 1.467(16) .
C61A C65A 1.435(15) .
C62 H62 0.9500 .
C62 C63 1.363(12) .
C62A H62A 0.9500 .
C62A C63A 1.381(11) .
C63 H63 0.9500 .
C63A H63A 0.9500 .
C64 H64 0.9500 .
C64 C65 1.377(15) .
C64A H64A 0.9500 .
C64A C65A 1.347(11) .
C65 H65 0.9500 .
C65A H65A 0.9500 .
C66 H66A 0.9900 .
C66 H66B 0.9900 .
C66 C67 1.497(10) .
C66A H66C 0.9900 .
C66A H66D 0.9900 .
C66A C67A 1.525(8) .
C67 C68 1.421(9) .
C67 C72 1.405(10) .
C67A C68 1.431(8) .
C67A C72A 1.392(8) .
C68 C69 1.389(4) .
C68 C73 1.499(4) .
C69 H69 0.9500 .
C69 C70 1.395(4) .
C70 C71 1.409(14) .
C70 C71A 1.434(11) .
C70 C83 1.489(4) .
C71 C72 1.378(12) .
C71 C93 1.526(12) .
C71A C72A 1.377(9) .
C71A C93A 1.529(9) .
C72 H72 0.9500 .
C72A H72A 0.9500 .
C73 C74 1.381(4) .
C73 C78 1.391(4) .
C74 H74 0.9500 .
C74 C75 1.386(4) .
C75 H75 0.9500 .
C75 C76 1.385(4) .
C76 C77 1.394(4) .
C76 C79 1.535(4) .
C77 H77 0.9500 .
C77 C78 1.378(4) .
C78 H78 0.9500 .
C79 C80 1.455(11) .
C79 C80A 1.59(2) .
C79 C81 1.584(8) .
C79 C81A 1.385(14) .
C79 C82 1.517(7) .
C79 C82A 1.681(14) .
C80 H80A 0.9800 .
C80 H80B 0.9800 .
C80 H80C 0.9800 .
C80A H80D 0.9800 .
C80A H80E 0.9800 .
C80A H80F 0.9800 .
C81 H81A 0.9800 .
C81 H81B 0.9800 .
C81 H81C 0.9800 .
C81A H81D 0.9800 .
C81A H81E 0.9800 .
C81A H81F 0.9800 .
C82 H82A 0.9800 .
C82 H82B 0.9800 .
C82 H82C 0.9800 .
C82A H82D 0.9800 .
C82A H82E 0.9800 .
C82A H82F 0.9800 .
C83 C84 1.399(4) .
C83 C88 1.386(4) .
C84 H84 0.9500 .
C84 C85 1.383(4) .
C85 H85 0.9500 .
C85 C86 1.393(4) .
C86 C87 1.392(4) .
C86 C89 1.535(4) .
C87 H87 0.9500 .
C87 C88 1.394(4) .
C88 H88 0.9500 .
C89 C90 1.540(4) .
C89 C91 1.527(4) .
C89 C92 1.533(4) .
C90 H90A 0.9800 .
C90 H90B 0.9800 .
C90 H90C 0.9800 .
C91 H91A 0.9800 .
C91 H91B 0.9800 .
C91 H91C 0.9800 .
C92 H92A 0.9800 .
C92 H92B 0.9800 .
C92 H92C 0.9800 .
C93 H93A 0.9900 .
C93 H93B 0.9900 .
C93A H93C 0.9900 .
C93A H93D 0.9900 .
C94 H94 0.9500 .
C94 C95 1.361(5) .
C95 H95 0.9500 .
C95 C96 1.428(4) .
C96 C97 1.432(4) .
C96 C99 1.420(4) .
C97 H97 0.9500 .
C97 C98 1.354(4) .
C98 H98 0.9500 .
C99 C100 1.431(4) .
C99 C103 1.432(4) .
C100 H100 0.9500 .
C100 C101 1.351(4) .
C101 H101 0.9500 .
C102 H102 0.9500 .
C102 C103 1.353(4) .
C103 H103 0.9500 .
C104 H10A 0.9900 .
C104 H10B 0.9900 .
P1 F1 1.601(2) .
P1 F2 1.588(2) .
P1 F3 1.609(2) .
P1 F4 1.5967(19) .
P1 F5 1.587(2) .
P1 F6 1.596(2) .
P2 F7 1.599(5) .
P2 F8 1.560(4) .
P2 F9 1.602(5) .
P2 F10 1.570(5) .
P2 F11 1.568(5) .
P2 F12 1.600(6) .
P2A F7A 1.592(5) .
P2A F8A 1.588(5) .
P2A F9A 1.580(5) .
P2A F10A 1.591(5) .
P2A F11A 1.570(6) .
P2A F12A 1.564(6) .
P3 F13 1.552(4) .
P3 F14 1.580(4) .
P3 F15 1.591(4) .
P3 F16 1.645(5) .
P3 F17 1.565(4) .
P3 F18 1.594(5) .
P3A F13A 1.572(8) .
P3A F14A 1.567(7) .
P3A F15A 1.573(5) .
P3A F16A 1.558(7) .
P3A F17A 1.579(6) .
P3A F18A 1.541(7) .
P4 F19 1.581(3) .
P4 F19 1.581(3) 2_666
P4 F20 1.599(3) .
P4 F20 1.599(3) 2_666
P4 F21 1.589(3) .
P4 F21 1.589(3) 2_666
P5 F22 1.592(3) 2_657
P5 F22 1.592(3) .
P5 F23 1.597(4) 2_657
P5 F23 1.597(4) .
P5 F24 1.587(3) .
P5 F24 1.587(3) 2_657
N12 C105 1.032(7) .
C105 C106 1.386(11) .
C106 H10C 0.9800 .
C106 H10D 0.9800 .
C106 H10E 0.9800 .
N13 C107 1.145(6) .
C107 C108 1.440(6) .
C108 H10F 0.9800 .
C108 H10G 0.9800 .
C108 H10H 0.9800 .
N14 C109 1.149(4) .
C109 C110 1.458(5) .
C110 H11C 0.9800 .
C110 H11D 0.9800 .
C110 H11E 0.9800 .
N15 C111 1.122(5) .
C111 C112 1.451(6) .
C112 H11F 0.9800 .
C112 H11G 0.9800 .
C112 H11H 0.9800 .

loop_
_geom_torsion_atom_site_label_1
_geom_torsion_atom_site_label_2
_geom_torsion_atom_site_label_3
_geom_torsion_atom_site_label_4
_geom_torsion
N1 C1 C2 C3 1.3(4)
N2 C9 C10 C6 0.8(5)
N2 C11 C12 C13 -81.0(4)
N2 C11 C12 C17 94.9(4)
N3 C25 C26 C27 -1.0(4)
N4 C33 C34 C30 -1.4(4)
N4 C35 C36 C37 -79.9(3)
N4 C35 C36 C41 92.6(3)
C1 N1 C5 C4 0.0(4)
C1 N1 C48 C45 91.0(3)
C1 C2 C3 C4 -2.7(4)
C1 C2 C3 C6 177.6(3)
C2 C3 C4 C5 3.0(4)
C2 C3 C6 C7 0.4(4)
C2 C3 C6 C10 179.6(3)
C3 C4 C5 N1 -1.7(4)
C3 C6 C7 C8 -178.0(3)
C3 C6 C10 C9 178.1(3)
C4 C3 C6 C7 -179.2(3)
C4 C3 C6 C10 0.0(4)
C5 N1 C1 C2 0.2(4)
C5 N1 C48 C45 -75.8(4)
C6 C3 C4 C5 -177.4(3)
C6 C7 C8 N2 -1.0(4)
C7 C6 C10 C9 -2.6(4)
C8 N2 C9 C10 1.1(5)
C8 N2 C11 C12 -76.6(4)
C9 N2 C8 C7 -1.0(4)
C9 N2 C11 C12 90.8(4)
C10 C6 C7 C8 2.7(4)
C11 N2 C8 C7 166.6(3)
C11 N2 C9 C10 -166.2(3)
C11 C12 C13 C14 174.8(3)
C11 C12 C17 C16 -175.8(3)
C12 C13 C14 C15 1.3(5)
C13 C12 C17 C16 0.1(5)
C13 C14 C15 C16 -0.2(4)
C13 C14 C15 C18 179.8(3)
C14 C15 C16 C17 -0.9(4)
C14 C15 C18 C19 -28.5(4)
C14 C15 C18 C23 149.4(3)
C15 C16 C17 C12 0.9(5)
C15 C18 C19 C20 176.3(3)
C15 C18 C23 C22 -177.0(3)
C16 C15 C18 C19 151.5(3)
C16 C15 C18 C23 -30.6(4)
C17 C12 C13 C14 -1.2(5)
C18 C15 C16 C17 179.1(3)
C18 C19 C20 C21 0.1(5)
C19 C18 C23 C22 1.0(4)
C19 C20 C21 C22 2.2(4)
C19 C20 C21 C24 -172.3(3)
C20 C21 C22 C23 -2.9(4)
C20 C21 C24 N3 93.1(3)
C21 C22 C23 C18 1.3(4)
C22 C21 C24 N3 -81.3(4)
C23 C18 C19 C20 -1.7(4)
C24 N3 C25 C26 167.7(3)
C24 N3 C29 C28 -167.5(2)
C24 C21 C22 C23 171.6(3)
C25 N3 C24 C21 -76.6(3)
C25 N3 C29 C28 -0.2(4)
C25 C26 C27 C28 1.4(4)
C25 C26 C27 C30 -179.0(3)
C26 C27 C28 C29 -1.2(4)
C26 C27 C30 C31 -4.0(4)
C26 C27 C30 C34 177.4(2)
C27 C28 C29 N3 0.7(4)
C27 C30 C31 C32 178.2(3)
C27 C30 C34 C33 -178.2(2)
C28 C27 C30 C31 175.6(2)
C28 C27 C30 C34 -3.0(4)
C29 N3 C24 C21 90.7(3)
C29 N3 C25 C26 0.3(4)
C30 C27 C28 C29 179.1(2)
C30 C31 C32 N4 1.5(4)
C31 C30 C34 C33 3.1(4)
C32 N4 C33 C34 -0.5(4)
C32 N4 C35 C36 93.4(3)
C33 N4 C32 C31 0.4(4)
C33 N4 C35 C36 -75.1(3)
C34 C30 C31 C32 -3.2(4)
C35 N4 C32 C31 -168.0(3)
C35 N4 C33 C34 168.2(3)
C35 C36 C37 C38 171.3(3)
C35 C36 C41 C40 -171.9(3)
C36 C37 C38 C39 0.1(4)
C37 C36 C41 C40 0.7(4)
C37 C38 C39 C40 1.7(4)
C37 C38 C39 C42 -179.2(3)
C38 C39 C40 C41 -2.3(4)
C38 C39 C42 C43 -29.1(4)
C38 C39 C42 C47 150.5(3)
C39 C40 C41 C36 1.1(5)
C39 C42 C43 C44 178.6(3)
C39 C42 C47 C46 -178.8(3)
C40 C39 C42 C43 150.0(3)
C40 C39 C42 C47 -30.3(4)
C41 C36 C37 C38 -1.3(4)
C42 C39 C40 C41 178.5(3)
C42 C43 C44 C45 0.0(5)
C43 C42 C47 C46 0.9(5)
C43 C44 C45 C46 1.3(5)
C43 C44 C45 C48 -174.2(3)
C44 C45 C46 C47 -1.6(5)
C44 C45 C48 N1 94.2(4)
C45 C46 C47 C42 0.4(5)
C46 C45 C48 N1 -81.3(4)
C47 C42 C43 C44 -1.1(5)
C48 N1 C1 C2 -166.5(3)
C48 N1 C5 C4 167.0(3)
C48 C45 C46 C47 174.0(3)
N5 C49 C50 C51 -179.1(4)
N5 C49 C54 C53 177.8(3)
N6 N5 C49 C50 -1.2(5)
N6 N5 C49 C54 178.8(3)
N8 C56 C57 C58 -1(3)
N8A C56A C57A C58A -1(2)
N9 C64 C65 C61 -4(3)
N9 C66 C67 C68 -179.9(8)
N9 C66 C67 C72 -9.1(13)
N9A C64A C65A C61A 2(3)
N9A C66A C67A C68 142.6(7)
N9A C66A C67A C72A -31.4(9)
N10 C94 C95 C96 0.4(4)
N11 C102 C103 C99 -0.9(4)
C49 C50 C51 C52 0.4(6)
C49 C50 C51 C55 -169.6(6)
C49 C50 C51 C55A 169.5(6)
C50 C49 C54 C53 -2.2(5)
C50 C51 C52 C53 -0.4(6)
C50 C51 C55 N8 153.4(7)
C50 C51 C55A N8A 149.1(6)
C51 C52 C53 C54 -0.8(6)
C51 C52 C53 C104 175.7(4)
C52 C51 C55 N8 -15.7(13)
C52 C51 C55A N8A -41.5(10)
C52 C53 C54 C49 2.1(5)
C52 C53 C104 N11 24.6(5)
C54 C49 C50 C51 0.9(5)
C54 C53 C104 N11 -158.8(3)
C55 N8 C56 C57 -179.2(16)
C55 N8 C60 C59 179(2)
C55 C51 C52 C53 167.8(8)
C55A N8A C56A C57A 180.0(12)
C55A N8A C60A C59A 179.8(18)
C55A C51 C52 C53 -170.2(6)
C56 N8 C55 C51 99.2(13)
C56 N8 C60 C59 5(3)
C56 C57 C58 C59 5(5)
C56 C57 C58 C61 -176(3)
C56A N8A C55A C51 125.0(10)
C56A N8A C60A C59A -1(2)
C56A C57A C58A C59A 2(4)
C56A C57A C58A C61A -175.5(19)
C57 C58 C59 C60 -5(5)
C57 C58 C61 C62 0(5)
C57 C58 C61 C65 -179(3)
C57A C58A C59A C60A -2(5)
C57A C58A C61A C62A 3(4)
C57A C58A C61A C65A -179(3)
C58 C59 C60 N8 0(4)
C58 C61 C62 C63 175(2)
C58 C61 C65 C64 -173(3)
C58A C59A C60A N8A 1(4)
C58A C61A C62A C63A 177.9(18)
C58A C61A C65A C64A -180(2)
C59 C58 C61 C62 179(3)
C59 C58 C61 C65 -1(5)
C59A C58A C61A C62A -174(3)
C59A C58A C61A C65A 4(4)
C60 N8 C55 C51 -75.8(14)
C60 N8 C56 C57 -4(2)
C60A N8A C55A C51 -55.5(13)
C60A N8A C56A C57A 0.5(14)
C61 C58 C59 C60 176(3)
C61 C62 C63 N9 1.3(17)
C61A C58A C59A C60A 175(2)
C61A C62A C63A N9A 1.8(14)
C62 C61 C65 C64 8(4)
C62A C61A C65A C64A -1(3)
C63 N9 C64 C65 -1(2)
C63 N9 C66 C67 -73.3(10)
C63A N9A C64A C65A -0.7(15)
C63A N9A C66A C67A -63.5(8)
C64 N9 C63 C62 2.5(13)
C64 N9 C66 C67 104.5(10)
C64A N9A C63A C62A -1.2(10)
C64A N9A C66A C67A 117.2(7)
C65 C61 C62 C63 -6(3)
C65A C61A C62A C63A -1(2)
C66 N9 C63 C62 -179.7(8)
C66 N9 C64 C65 -178.6(16)
C66 C67 C68 C69 -174.6(6)
C66 C67 C68 C73 -12.2(10)
C66 C67 C72 C71 -179.0(9)
C66A N9A C63A C62A 179.4(6)
C66A N9A C64A C65A 178.7(14)
C66A C67A C68 C69 175.6(5)
C66A C67A C68 C73 6.9(8)
C66A C67A C72A C71A -178.9(7)
C67 C68 C69 C70 -16.9(7)
C67 C68 C73 C74 -89.3(7)
C67 C68 C73 C78 89.7(7)
C67A C68 C69 C70 12.6(6)
C67A C68 C73 C74 -119.8(5)
C67A C68 C73 C78 59.3(6)
C68 C67 C72 C71 -8.7(13)
C68 C67A C72A C71A 6.8(10)
C68 C69 C70 C71 13.0(7)
C68 C69 C70 C71A -10.3(6)
C68 C69 C70 C83 -177.9(3)
C68 C73 C74 C75 178.6(3)
C68 C73 C78 C77 -178.4(3)
C69 C68 C73 C74 71.9(4)
C69 C68 C73 C78 -109.1(4)
C69 C70 C71 C72 -5.8(10)
C69 C70 C71 C93 -177.3(7)
C69 C70 C71A C72A 6.3(9)
C69 C70 C71A C93A -174.9(5)
C69 C70 C83 C84 -114.7(3)
C69 C70 C83 C88 67.3(4)
C70 C71 C72 C67 3.9(13)
C70 C71 C93 N10 165.6(10)
C70 C71A C72A C67A -5.0(11)
C70 C71A C93A N10 -146.4(8)
C70 C83 C84 C85 -174.5(3)
C70 C83 C88 C87 174.9(3)
C71 C70 C83 C84 54.7(7)
C71 C70 C83 C88 -123.3(6)
C71A C70 C83 C84 78.4(6)
C71A C70 C83 C88 -99.6(5)
C72 C67 C68 C69 14.4(10)
C72 C67 C68 C73 176.8(6)
C72 C71 C93 N10 -5.5(14)
C72A C67A C68 C69 -10.3(8)
C72A C67A C68 C73 -179.0(5)
C72A C71A C93A N10 32.5(10)
C73 C68 C69 C70 -179.1(3)
C73 C74 C75 C76 -0.4(5)
C74 C73 C78 C77 0.7(4)
C74 C75 C76 C77 1.0(4)
C74 C75 C76 C79 179.3(3)
C75 C76 C77 C78 -0.8(5)
C75 C76 C79 C80 13.9(7)
C75 C76 C79 C80A 41.2(11)
C75 C76 C79 C81 132.8(6)
C75 C76 C79 C81A 173.5(16)
C75 C76 C79 C82 -112.4(5)
C75 C76 C79 C82A -65.2(7)
C76 C77 C78 C73 0.0(5)
C77 C76 C79 C80 -167.9(6)
C77 C76 C79 C80A -140.6(10)
C77 C76 C79 C81 -49.0(6)
C77 C76 C79 C81A -8.3(16)
C77 C76 C79 C82 65.8(6)
C77 C76 C79 C82A 113.1(6)
C78 C73 C74 C75 -0.5(4)
C79 C76 C77 C78 -179.2(3)
C83 C70 C71 C72 -175.3(6)
C83 C70 C71 C93 13.2(10)
C83 C70 C71A C72A 173.9(5)
C83 C70 C71A C93A -7.3(9)
C83 C84 C85 C86 -0.7(4)
C84 C83 C88 C87 -3.2(5)
C84 C85 C86 C87 -2.6(4)
C84 C85 C86 C89 177.9(3)
C85 C86 C87 C88 3.0(5)
C85 C86 C89 C90 -44.5(4)
C85 C86 C89 C91 -165.1(3)
C85 C86 C89 C92 74.6(3)
C86 C87 C88 C83 0.0(5)
C87 C86 C89 C90 136.0(3)
C87 C86 C89 C91 15.5(4)
C87 C86 C89 C92 -104.9(3)
C88 C83 C84 C85 3.6(4)
C89 C86 C87 C88 -177.5(3)
C93 N10 C94 C95 177.0(5)
C93 N10 C98 C97 -177.7(7)
C93 C71 C72 C67 175.2(9)
C93A N10 C94 C95 177.8(5)
C93A N10 C98 C97 -178.8(4)
C93A C71A C72A C67A 176.2(7)
C94 N10 C93 C71 97.1(8)
C94 N10 C93A C71A 84.2(7)
C94 N10 C98 C97 1.1(4)
C94 C95 C96 C97 2.0(4)
C94 C95 C96 C99 -177.2(3)
C95 C96 C97 C98 -2.9(4)
C95 C96 C99 C100 2.5(4)
C95 C96 C99 C103 -177.8(2)
C96 C97 C98 N10 1.5(4)
C96 C99 C100 C101 176.1(3)
C96 C99 C103 C102 -176.3(3)
C97 C96 C99 C100 -176.6(2)
C97 C96 C99 C103 3.1(4)
C98 N10 C93 C71 -84.1(10)
C98 N10 C93A C71A -96.0(6)
C98 N10 C94 C95 -2.1(4)
C99 C96 C97 C98 176.2(3)
C99 C100 C101 N11 1.4(5)
C100 C99 C103 C102 3.4(4)
C101 N11 C102 C103 -1.6(4)
C101 N11 C104 C53 -91.9(4)
C102 N11 C101 C100 1.4(4)
C102 N11 C104 C53 83.7(4)
C103 C99 C100 C101 -3.6(4)
C104 N11 C101 C100 177.1(3)
C104 N11 C102 C103 -177.3(3)
C104 C53 C54 C49 -174.5(3)

loop_
_smtbx_masks_void_nr
_smtbx_masks_void_average_x
_smtbx_masks_void_average_y
_smtbx_masks_void_average_z
_smtbx_masks_void_volume
_smtbx_masks_void_count_electrons
1 -0.324 0.317 0.108 160.1 41.7
2 0.324 0.683 0.892 160.1 41.8
3 0.185 0.103 0.347 21.3 -0.0
4 0.357 0.636 0.605 39.8 12.3
5 0.643 0.364 0.395 39.8 12.3
6 0.815 0.897 0.653 21.3 0.1
